data_4508198
loop_
_publ_author_name
'Otero, Jos\'e M.'
'van der Knaap, Matthijs'
'Llamas-Saiz, Antonio L.'
'van Raaij, Mark J.'
'Amor\'in, Manuel'
'Granja, Juan R.'
'Filippov, Dmitri V.'
'van der Marel, Gijsbert A.'
'Overkleeft, Herman S.'
'Overhand, Mark'

_publ_section_title
;
 Design, Synthesis, and Structural Analysis of Turn
 Modifiedcyclo-(\a\b3\a\b2\a)2Peptide Derivatives toward Crystalline
 Hexagon-Shaped Cationic Nanochannel Assemblies
;
_journal_issue 10
_journal_name_full 'Crystal Growth &amp; Design'
_journal_page_first 4355
_journal_paper_doi 10.1021/cg4007108
_journal_volume 13
_journal_year 2013
_chemical_absolute_configuration syn
_chemical_compound_source 'synthesis as described'
_chemical_formula_analytical 'C60 H94 N12 O10'
_chemical_formula_moiety '1.5(C60 H94 N12 O10), 1(C2 F3 O2), 14(O)'
_chemical_formula_sum 'C92 H141 F3 N18 O31'
_chemical_formula_weight 2052.23
_chemical_name_common DM74
_chemical_name_systematic
;
 ?
;
_space_group_crystal_system orthorhombic
_space_group_IT_number 20
_space_group_name_Hall 'C 2c 2'
_space_group_name_H-M_alt 'C 2 2 21'
_symmetry_space_group_name_Hall 'C 2c 2'
_symmetry_space_group_name_H-M 'C 2 2 21'
_atom_sites_solution_hydrogens geom
_atom_sites_solution_primary direct
_atom_sites_solution_secondary difmap
_audit_creation_date 2011-09-28T10:48:47-00:00
_audit_creation_method 'WinGX routine CIF_UPDATE'
_cell_angle_alpha 90
_cell_angle_beta 90
_cell_angle_gamma 90
_cell_formula_units_Z 8
_cell_length_a 22.635(5)
_cell_length_b 38.582(10)
_cell_length_c 28.317(3)
_cell_measurement_temperature 100(2)
_cell_volume 24729(9)
_computing_cell_refinement 'XDS (Kabsch, 1993)'
_computing_data_collection 'DNA (Leslie, 2002)'
_computing_data_reduction 'XDS (Kabsch, 1993)'
_computing_molecular_graphics 'Ortep-3 for Windows (Farrugia, 1997)'
_computing_publication_material 'WinGX publication routines (Farrugia, 1999)'
_computing_structure_refinement 'SHELXL-97 (Sheldrick, 2008)'
_computing_structure_solution 'SHELXD-97 (Sheldrick, 2008)'
_diffrn_ambient_temperature 100(2)
_diffrn_measured_fraction_theta_full 0
_diffrn_measured_fraction_theta_max 0.964
_diffrn_measurement_device_type 'CCD Q315r ADSC X'
_diffrn_measurement_method 'oscillation camera'
_diffrn_radiation_monochromator 'double mirror'
_diffrn_radiation_probe x-ray
_diffrn_radiation_type synchrotron
_diffrn_radiation_wavelength 0.9537
_diffrn_reflns_av_R_equivalents 0.0497
_diffrn_reflns_av_unetI/netI 0.0352
_diffrn_reflns_limit_h_max 22
_diffrn_reflns_limit_h_min -22
_diffrn_reflns_limit_k_max 38
_diffrn_reflns_limit_k_min -38
_diffrn_reflns_limit_l_max 23
_diffrn_reflns_limit_l_min -27
_diffrn_reflns_number 36301
_diffrn_reflns_theta_full 1
_diffrn_reflns_theta_max 28.51
_diffrn_reflns_theta_min 1.4
_exptl_absorpt_coefficient_mu 0.086
_exptl_absorpt_correction_type none
_exptl_crystal_colour colourless
_exptl_crystal_density_diffrn 1.102
_exptl_crystal_density_method 'not measured'
_exptl_crystal_description prism
_exptl_crystal_F_000 8752
_exptl_crystal_size_max 0.25
_exptl_crystal_size_mid 0.1
_exptl_crystal_size_min 0.1
_refine_diff_density_max 0.67
_refine_diff_density_min -0.387
_refine_diff_density_rms 0.092
_refine_ls_extinction_method none
_refine_ls_goodness_of_fit_ref 2.187
_refine_ls_hydrogen_treatment constr
_refine_ls_matrix_type full
_refine_ls_number_parameters 1555
_refine_ls_number_reflns 6760
_refine_ls_number_restraints 2123
_refine_ls_restrained_S_all 2.004
_refine_ls_R_factor_all 0.1583
_refine_ls_R_factor_gt 0.1498
_refine_ls_shift/su_max 0.001
_refine_ls_shift/su_mean 0
_refine_ls_structure_factor_coef Fsqd
_refine_ls_weighting_details 'calc w=1/[\s^2^(Fo^2^)+(0.2000P)^2^+0.0000P] where P=(Fo^2^+2Fc^2^)/3'
_refine_ls_weighting_scheme calc
_refine_ls_wR_factor_gt 0.3933
_refine_ls_wR_factor_ref 0.4063
_reflns_number_gt 6099
_reflns_number_total 6760
_reflns_threshold_expression >2sigma(I)
_cod_data_source_file cg4007108_si_006.cif
_cod_data_source_block Comp18
_cod_database_code 4508198

loop_
_symmetry_equiv_pos_as_xyz
'x, y, z'
'-x, -y, z+1/2'
'-x, y, -z+1/2'
'x, -y, -z'
'x+1/2, y+1/2, z'
'-x+1/2, -y+1/2, z+1/2'
'-x+1/2, y+1/2, -z+1/2'
'x+1/2, -y+1/2, -z'

loop_
_atom_site_label
_atom_site_type_symbol
_atom_site_fract_x
_atom_site_fract_y
_atom_site_fract_z
_atom_site_U_iso_or_equiv
_atom_site_adp_type
_atom_site_occupancy
_atom_site_symmetry_multiplicity
_atom_site_calc_flag
_atom_site_refinement_flags
_atom_site_disorder_assembly
_atom_site_disorder_group
C_1 C 0.5530(3) 0.3792(2) 0.0944(3) 0.055(2) Uani 1 1 d DU . .
O_1 O 0.5904(3) 0.38701(19) 0.0636(2) 0.0694(18) Uani 1 1 d DU . .
N_1 N 0.4644(3) 0.3931(2) 0.1431(2) 0.0608(19) Uani 1 1 d DU . .
CA_1 C 0.5066(4) 0.4063(2) 0.1078(3) 0.059(2) Uani 1 1 d DU . .
HA_1 H 0.4853 0.4147 0.0791 0.071 Uiso 1 1 calc R . .
CB_1 C 0.5341(5) 0.4367(3) 0.1344(3) 0.080(3) Uani 1 1 d DU . .
HB1_1 H 0.5747 0.4413 0.1231 0.096 Uiso 1 1 calc R . .
HB2_1 H 0.5101 0.458 0.1304 0.096 Uiso 1 1 calc R . .
CG_1 C 0.5344(4) 0.4250(2) 0.1854(3) 0.070(2) Uani 1 1 d DU . .
HG1_1 H 0.5678 0.4091 0.1917 0.084 Uiso 1 1 calc R . .
HG2_1 H 0.5373 0.4451 0.2071 0.084 Uiso 1 1 calc R . .
CD_1 C 0.4771(4) 0.4070(3) 0.1910(3) 0.065(2) Uani 1 1 d DU . .
HD1_1 H 0.4459 0.4233 0.2012 0.078 Uiso 1 1 calc R . .
HD2_1 H 0.4801 0.388 0.2144 0.078 Uiso 1 1 calc R . .
C_2 C 0.5750(6) 0.3027(3) 0.0620(4) 0.104(3) Uani 1 1 d DU . .
O_2 O 0.5390(5) 0.2792(3) 0.0689(4) 0.128(4) Uani 1 1 d DU . .
N_2 N 0.5543(3) 0.34974(19) 0.1162(3) 0.065(2) Uani 1 1 d DU . .
H0_2 H 0.5286 0.3452 0.1388 0.078 Uiso 1 1 calc R . .
CA_2 C 0.5994(5) 0.3238(3) 0.1029(4) 0.093(3) Uani 1 1 d DU . .
HA_2 H 0.6357 0.3363 0.092 0.112 Uiso 1 1 calc R . .
CB_2 C 0.6155(6) 0.3014(3) 0.1455(4) 0.108(4) Uani 1 1 d DU . .
HB_2 H 0.5794 0.2893 0.1575 0.13 Uiso 1 1 calc R . .
CG2_2 C 0.6420(7) 0.3231(4) 0.1844(5) 0.113(4) Uani 1 1 d DU . .
HG2A_2 H 0.6131 0.3403 0.1949 0.169 Uiso 1 1 calc R . .
HG2B_2 H 0.6773 0.3349 0.1725 0.169 Uiso 1 1 calc R . .
HG2C_2 H 0.6528 0.3081 0.2109 0.169 Uiso 1 1 calc R . .
CG1_2 C 0.6598(10) 0.2750(5) 0.1286(7) 0.155(8) Uani 1 1 d DU . .
HG1A_2 H 0.6426 0.2614 0.1029 0.232 Uiso 1 1 calc R . .
HG1B_2 H 0.6704 0.2596 0.1548 0.232 Uiso 1 1 calc R . .
HG1C_2 H 0.6954 0.2869 0.1173 0.232 Uiso 1 1 calc R . .
C_3 C 0.5688(5) 0.3251(3) -0.0610(4) 0.096(3) Uani 1 1 d DU . .
O_3 O 0.5971(5) 0.3523(3) -0.0591(4) 0.121(3) Uani 1 1 d DU . .
N_3 N 0.5944(5) 0.3126(3) 0.0201(3) 0.100(3) Uani 1 1 d DU . .
H0_3 H 0.6217 0.3288 0.0181 0.12 Uiso 1 1 calc R . .
CA_3 C 0.5707(5) 0.2969(3) -0.0230(4) 0.103(3) Uani 1 1 d DU . .
HA_3 H 0.5297 0.2883 -0.0169 0.124 Uiso 1 1 calc R . .
CB_3 C 0.6085(7) 0.2674(4) -0.0402(8) 0.155(6) Uani 1 1 d DU A .
HB1_3 H 0.6063 0.2485 -0.0166 0.186 Uiso 1 1 calc R . .
HB2_3 H 0.5911 0.2585 -0.0699 0.186 Uiso 1 1 calc R . .
CG_3 C 0.6716(8) 0.2750(6) -0.0491(10) 0.204(9) Uani 1 1 d DU . .
HG1A_3 H 0.6924 0.2777 -0.0186 0.245 Uiso 0.82(3) 1 calc PR A 1
HG2A_3 H 0.6751 0.2971 -0.0667 0.245 Uiso 0.82(3) 1 calc PR A 1
HG1B_3 H 0.6849 0.294 -0.0281 0.245 Uiso 0.18(3) 1 calc PR A 2
HG2B_3 H 0.677 0.2825 -0.0822 0.245 Uiso 0.18(3) 1 calc PR A 2
CD_3 C 0.7007(15) 0.2458(8) -0.0775(8) 0.197(11) Uani 0.82(3) 1 d PDU A 1
HD1A_3 H 0.671 0.2348 -0.0985 0.237 Uiso 0.82(3) 1 calc PR A 1
HD2A_3 H 0.7326 0.2554 -0.0975 0.237 Uiso 0.82(3) 1 calc PR A 1
NZ_3 N 0.7253(13) 0.2197(6) -0.0450(6) 0.183(11) Uani 0.82(3) 1 d PDU A 1
HZ1A_3 H 0.745 0.2032 -0.0618 0.274 Uiso 0.82(3) 1 calc PR A 1
HZ2A_3 H 0.6955 0.2095 -0.0285 0.274 Uiso 0.82(3) 1 calc PR A 1
HZ3A_3 H 0.7507 0.2301 -0.0245 0.274 Uiso 0.82(3) 1 calc PR A 1
CD_3 C 0.709(2) 0.2424(11) -0.040(3) 0.200(14) Uani 0.18(3) 1 d PDU A 2
HD1B_3 H 0.7462 0.2433 -0.0575 0.241 Uiso 0.18(3) 1 calc PR A 2
HD2B_3 H 0.7177 0.2402 -0.0056 0.241 Uiso 0.18(3) 1 calc PR A 2
NZ_3 N 0.672(2) 0.2125(10) -0.0558(16) 0.126(13) Uani 0.18(3) 1 d PDU A 2
HZ1B_3 H 0.6958 0.196 -0.0685 0.189 Uiso 0.18(3) 1 calc PR A 2
HZ2B_3 H 0.6457 0.2199 -0.078 0.189 Uiso 0.18(3) 1 calc PR A 2
HZ3B_3 H 0.652 0.2035 -0.0308 0.189 Uiso 0.18(3) 1 calc PR A 2
C_4 C 0.4555(5) 0.3459(3) -0.1400(3) 0.097(3) Uani 1 1 d DU . .
O_4 O 0.4194(5) 0.3224(2) -0.1492(3) 0.114(3) Uani 1 1 d DU . .
N_4 N 0.5313(5) 0.3166(3) -0.0954(3) 0.104(3) Uani 1 1 d DU . .
H0_4 H 0.512 0.2969 -0.0938 0.125 Uiso 1 1 calc R . .
CA_4 C 0.5215(6) 0.3395(3) -0.1360(4) 0.118(4) Uani 1 1 d DU . .
HA_4 H 0.542 0.3621 -0.1302 0.142 Uiso 1 1 calc R . .
CB_4 C 0.5449(9) 0.3237(6) -0.1812(5) 0.175(8) Uani 1 1 d DU . .
HB1_4 H 0.5341 0.3391 -0.2079 0.21 Uiso 1 1 calc R . .
HB2_4 H 0.5251 0.3012 -0.1864 0.21 Uiso 1 1 calc R . .
CG_4 C 0.6128(9) 0.3179(6) -0.1820(6) 0.208(9) Uani 1 1 d DU . .
HG_4 H 0.6238 0.3046 -0.153 0.249 Uiso 1 1 calc R . .
CD2_4 C 0.6472(15) 0.3512(9) -0.1820(13) 0.274(18) Uani 1 1 d DU . .
HD2A_4 H 0.6356 0.3652 -0.1546 0.411 Uiso 1 1 calc R . .
HD2B_4 H 0.6389 0.3641 -0.2111 0.411 Uiso 1 1 calc R . .
HD2C_4 H 0.6895 0.346 -0.1802 0.411 Uiso 1 1 calc R . .
CD1_4 C 0.6299(15) 0.2964(9) -0.2249(9) 0.250(15) Uani 1 1 d DU . .
HD1A_4 H 0.6084 0.2744 -0.2243 0.375 Uiso 1 1 calc R . .
HD1B_4 H 0.6725 0.2919 -0.2243 0.375 Uiso 1 1 calc R . .
HD1C_4 H 0.6198 0.3091 -0.2537 0.375 Uiso 1 1 calc R . .
C_5 C 0.3453(4) 0.3587(2) -0.0936(4) 0.073(3) Uani 1 1 d DU . .
O_5 O 0.3651(3) 0.35124(17) -0.0536(2) 0.0694(18) Uani 1 1 d DU . .
N_5 N 0.4390(4) 0.3778(2) -0.1272(3) 0.089(2) Uani 1 1 d DU . .
H0_5 H 0.4659 0.3938 -0.1219 0.107 Uiso 1 1 calc R . .
CA_5 C 0.3766(5) 0.3860(3) -0.1222(4) 0.098(3) Uani 1 1 d DU . .
HA_5 H 0.3582 0.3873 -0.1543 0.117 Uiso 1 1 calc R . .
CB_5 C 0.3714(6) 0.4215(3) -0.0982(7) 0.132(5) Uani 1 1 d DU . .
HB1_5 H 0.3849 0.4202 -0.065 0.159 Uiso 1 1 calc R . .
HB2_5 H 0.3957 0.439 -0.115 0.159 Uiso 1 1 calc R . .
CG_5 C 0.3067(6) 0.4311(3) -0.1006(7) 0.157(6) Uani 1 1 d DU . .
CD1_5 C 0.2704(8) 0.4223(5) -0.0635(9) 0.220(10) Uani 1 1 d DU . .
HD1_5 H 0.2869 0.411 -0.0368 0.264 Uiso 1 1 calc R . .
CD2_5 C 0.2800(9) 0.4481(6) -0.1381(9) 0.215(10) Uani 1 1 d DU . .
HD2_5 H 0.3038 0.4552 -0.164 0.258 Uiso 1 1 calc R . .
CE1_5 C 0.2114(9) 0.4292(7) -0.0642(11) 0.242(12) Uani 1 1 d DU . .
HE1_5 H 0.188 0.422 -0.0382 0.29 Uiso 1 1 calc R . .
CE2_5 C 0.2199(10) 0.4551(7) -0.1391(11) 0.246(12) Uani 1 1 d DU . .
HE2_5 H 0.203 0.466 -0.1661 0.296 Uiso 1 1 calc R . .
CZ_5 C 0.1843(11) 0.4464(8) -0.1011(11) 0.254(12) Uani 1 1 d DU . .
HZ_5 H 0.1434 0.4519 -0.1005 0.305 Uiso 1 1 calc R . .
C_6 C 0.2848(4) 0.2860(2) -0.0772(4) 0.075(2) Uani 1 1 d DU . .
O_6 O 0.2614(3) 0.2661(2) -0.0490(3) 0.079(2) Uani 1 1 d DU . .
N_6 N 0.2971(4) 0.3451(2) -0.1110(3) 0.086(3) Uani 1 1 d DU . .
CA_6 C 0.2607(4) 0.3228(2) -0.0810(4) 0.083(3) Uani 1 1 d DU . .
HA_6 H 0.2563 0.3333 -0.0489 0.1 Uiso 1 1 calc R . .
CB_6 C 0.2009(5) 0.3223(3) -0.1067(5) 0.114(4) Uani 1 1 d DU . .
HB1_6 H 0.1795 0.3004 -0.1009 0.136 Uiso 1 1 calc R . .
HB2_6 H 0.1758 0.342 -0.0969 0.136 Uiso 1 1 calc R . .
CG_6 C 0.2187(7) 0.3255(4) -0.1575(6) 0.136(5) Uani 1 1 d DU . .
HG1_6 H 0.1853 0.3342 -0.1768 0.163 Uiso 1 1 calc R . .
HG2_6 H 0.2312 0.3027 -0.1702 0.163 Uiso 1 1 calc R . .
CD_6 C 0.2696(7) 0.3508(3) -0.1583(5) 0.121(5) Uani 1 1 d DU . .
HD1_6 H 0.2976 0.3455 -0.1842 0.146 Uiso 1 1 calc R . .
HD2_6 H 0.2554 0.375 -0.1618 0.146 Uiso 1 1 calc R . .
C_7 C 0.4065(6) 0.2443(2) -0.0641(4) 0.090(3) Uani 1 1 d DU . .
O_7 O 0.4569(4) 0.2555(3) -0.0737(4) 0.123(3) Uani 1 1 d DU . .
N_7 N 0.3304(4) 0.27729(19) -0.1045(3) 0.077(2) Uani 1 1 d DU . .
H0_7 H 0.3443 0.2925 -0.1248 0.092 Uiso 1 1 calc R . .
CA_7 C 0.3579(5) 0.2432(2) -0.1017(3) 0.082(3) Uani 1 1 d DU . .
HA_7 H 0.3272 0.2263 -0.091 0.099 Uiso 1 1 calc R . .
CB_7 C 0.3802(6) 0.2314(3) -0.1501(4) 0.112(4) Uani 1 1 d DU . .
HB_7 H 0.4115 0.2477 -0.1613 0.134 Uiso 1 1 calc R . .
CG2_7 C 0.3292(8) 0.2315(5) -0.1854(5) 0.130(5) Uani 1 1 d DU . .
HG2A_7 H 0.3139 0.2552 -0.1888 0.195 Uiso 1 1 calc R . .
HG2B_7 H 0.2976 0.2163 -0.174 0.195 Uiso 1 1 calc R . .
HG2C_7 H 0.3433 0.2232 -0.2161 0.195 Uiso 1 1 calc R . .
CG1_7 C 0.4064(15) 0.1951(5) -0.1456(8) 0.203(12) Uani 1 1 d DU . .
HG1A_7 H 0.4388 0.1955 -0.1227 0.304 Uiso 1 1 calc R . .
HG1B_7 H 0.4215 0.1876 -0.1764 0.304 Uiso 1 1 calc R . .
HG1C_7 H 0.3757 0.179 -0.1349 0.304 Uiso 1 1 calc R . .
C_8 C 0.3934(7) 0.2438(4) 0.0616(4) 0.135(5) Uani 1 1 d DU . .
O_8 O 0.3439(6) 0.2327(4) 0.0644(4) 0.170(7) Uani 1 1 d DU . .
N_8 N 0.3896(6) 0.2351(2) -0.0218(3) 0.109(3) Uani 1 1 d DU . .
H0_8 H 0.3538 0.227 -0.0171 0.13 Uiso 1 1 calc R . .
CA_8 C 0.4313(6) 0.2386(3) 0.0176(4) 0.112(3) Uani 1 1 d DU B .
HA_8 H 0.4554 0.26 0.0125 0.135 Uiso 1 1 calc R . .
CB_8 C 0.4734(7) 0.2081(3) 0.0241(6) 0.130(4) Uani 1 1 d DU . .
HB1_8 H 0.5003 0.207 -0.0035 0.157 Uiso 0.64(2) 1 calc PR B 1
HB2_8 H 0.4979 0.2123 0.0524 0.157 Uiso 0.64(2) 1 calc PR B 1
HB3_8 H 0.5113 0.2137 0.0083 0.157 Uiso 0.36(2) 1 calc PR B 2
HB4_8 H 0.4816 0.2053 0.0582 0.157 Uiso 0.36(2) 1 calc PR B 2
CG_8 C 0.4429(14) 0.1731(4) 0.0293(13) 0.151(9) Uani 0.64(2) 1 d PDU B 1
HG1_8 H 0.4211 0.173 0.0596 0.182 Uiso 0.64(2) 1 calc PR B 1
HG2_8 H 0.4135 0.1707 0.0037 0.182 Uiso 0.64(2) 1 calc PR B 1
CD_8 C 0.4837(16) 0.1420(5) 0.0282(16) 0.174(11) Uani 0.64(2) 1 d PDU B 1
HD1_8 H 0.5012 0.1416 -0.0038 0.209 Uiso 0.64(2) 1 calc PR B 1
HD2_8 H 0.5164 0.1474 0.0502 0.209 Uiso 0.64(2) 1 calc PR B 1
NZ_8 N 0.4666(14) 0.1064(4) 0.0383(12) 0.188(13) Uani 0.64(2) 1 d PDU B 1
HZ1_8 H 0.4965 0.0919 0.0299 0.283 Uiso 0.64(2) 1 calc PR B 1
HZ2_8 H 0.4335 0.101 0.0215 0.283 Uiso 0.64(2) 1 calc PR B 1
HZ3_8 H 0.4591 0.1041 0.0697 0.283 Uiso 0.64(2) 1 calc PR B 1
CG_8 C 0.4509(19) 0.1741(6) 0.0049(14) 0.133(10) Uani 0.36(2) 1 d PDU B 2
HG3_8 H 0.4831 0.1567 0.0054 0.159 Uiso 0.36(2) 1 calc PR B 2
HG4_8 H 0.4383 0.1772 -0.0283 0.159 Uiso 0.36(2) 1 calc PR B 2
CD_8 C 0.3991(19) 0.1609(6) 0.034(2) 0.151(13) Uani 0.36(2) 1 d PDU B 2
HD3_8 H 0.4002 0.1717 0.0656 0.181 Uiso 0.36(2) 1 calc PR B 2
HD4_8 H 0.3617 0.1678 0.0185 0.181 Uiso 0.36(2) 1 calc PR B 2
NZ_8 N 0.4006(8) 0.1223(6) 0.0392(8) 0.071(7) Uani 0.36(2) 1 d PDU B 2
HZ4_8 H 0.3706 0.1154 0.0584 0.107 Uiso 0.36(2) 1 calc PR B 2
HZ5_8 H 0.4358 0.1158 0.052 0.107 Uiso 0.36(2) 1 calc PR B 2
HZ6_8 H 0.3964 0.1122 0.0103 0.107 Uiso 0.36(2) 1 calc PR B 2
C_9 C 0.4050(6) 0.3031(3) 0.1573(3) 0.094(3) Uani 1 1 d DU . .
O_9 O 0.4566(4) 0.3104(2) 0.1642(3) 0.095(2) Uani 1 1 d DU . .
N_9 N 0.4179(7) 0.2598(3) 0.0975(4) 0.126(4) Uani 1 1 d DU . .
H0_9 H 0.4546 0.267 0.0948 0.151 Uiso 1 1 calc R . .
CA_9 C 0.3871(6) 0.2661(3) 0.1414(4) 0.123(4) Uani 1 1 d DU . .
HA_9 H 0.3435 0.2649 0.1362 0.147 Uiso 1 1 calc R . .
CB_9 C 0.4056(8) 0.2398(4) 0.1785(4) 0.122(4) Uani 1 1 d DU . .
HB1_9 H 0.4492 0.2405 0.1814 0.146 Uiso 1 1 calc R . .
HB2_9 H 0.3947 0.2164 0.1671 0.146 Uiso 1 1 calc R . .
CG_9 C 0.3787(7) 0.2451(4) 0.2279(5) 0.128(5) Uani 1 1 d DU . .
HG_9 H 0.3895 0.2689 0.2389 0.154 Uiso 1 1 calc R . .
CD2_9 C 0.4023(12) 0.2191(6) 0.2642(7) 0.176(8) Uani 1 1 d DU . .
HD2A_9 H 0.4455 0.2205 0.2653 0.264 Uiso 1 1 calc R . .
HD2B_9 H 0.3904 0.1956 0.2551 0.264 Uiso 1 1 calc R . .
HD2C_9 H 0.386 0.2246 0.2954 0.264 Uiso 1 1 calc R . .
CD1_9 C 0.3119(7) 0.2428(6) 0.2262(7) 0.155(7) Uani 1 1 d DU . .
HD1A_9 H 0.2967 0.2593 0.2028 0.232 Uiso 1 1 calc R . .
HD1B_9 H 0.2957 0.2484 0.2574 0.232 Uiso 1 1 calc R . .
HD1C_9 H 0.3002 0.2192 0.2174 0.232 Uiso 1 1 calc R . .
C_10 C 0.4197(4) 0.3738(3) 0.1295(3) 0.079(3) Uani 1 1 d DU . .
O_10 O 0.4116(3) 0.3655(2) 0.0879(2) 0.086(2) Uani 1 1 d DU . .
N_10 N 0.3602(5) 0.3254(3) 0.1594(3) 0.105(3) Uani 1 1 d DU . .
H0_10 H 0.3234 0.3185 0.1562 0.126 Uiso 1 1 calc R . .
CA_10 C 0.3751(4) 0.3621(3) 0.1673(4) 0.094(3) Uani 1 1 d DU . .
HA_10 H 0.3942 0.3643 0.199 0.113 Uiso 1 1 calc R . .
CB_10 C 0.3190(4) 0.3845(3) 0.1668(5) 0.111(4) Uani 1 1 d DU . .
HB1_10 H 0.3012 0.3836 0.1349 0.133 Uiso 1 1 calc R . .
HB2_10 H 0.2901 0.3747 0.1894 0.133 Uiso 1 1 calc R . .
CG_10 C 0.3310(5) 0.4217(4) 0.1796(5) 0.122(4) Uani 1 1 d DU . .
CD1_10 C 0.3289(5) 0.4311(5) 0.2274(5) 0.135(5) Uani 1 1 d DU . .
HD1_10 H 0.3175 0.4149 0.251 0.162 Uiso 1 1 calc R . .
CD2_10 C 0.3456(7) 0.4453(4) 0.1463(6) 0.137(5) Uani 1 1 d DU . .
HD2_10 H 0.3428 0.439 0.114 0.164 Uiso 1 1 calc R . .
CE1_10 C 0.3445(7) 0.4651(5) 0.2387(7) 0.163(7) Uani 1 1 d DU . .
HE1_10 H 0.3409 0.4726 0.2705 0.195 Uiso 1 1 calc R . .
CE2_10 C 0.3644(9) 0.4782(5) 0.1578(7) 0.180(7) Uani 1 1 d DU . .
HE2_10 H 0.3768 0.4937 0.1337 0.216 Uiso 1 1 calc R . .
CZ_10 C 0.3652(9) 0.4884(5) 0.2046(7) 0.182(7) Uani 1 1 d DU . .
HZ_10 H 0.3794 0.5106 0.2134 0.218 Uiso 1 1 calc R . .
C_21 C 0.4112(5) 0.0926(2) -0.0866(4) 0.086(3) Uani 1 1 d DU . .
O_21 O 0.4022(5) 0.1160(2) -0.0581(4) 0.128(4) Uani 1 1 d DU . .
N_21 N 0.4783(4) 0.0557(2) -0.1355(4) 0.097(3) Uani 1 1 d DU . .
CA_21 C 0.4748(5) 0.0837(2) -0.0993(4) 0.101(3) Uani 1 1 d DU . .
HA_21 H 0.4972 0.0769 -0.0703 0.121 Uiso 1 1 calc R . .
CB_21 C 0.5044(7) 0.1148(3) -0.1232(6) 0.125(5) Uani 1 1 d DU . .
HB1_21 H 0.4892 0.137 -0.1106 0.15 Uiso 1 1 calc R . .
HB2_21 H 0.5479 0.1141 -0.1194 0.15 Uiso 1 1 calc R . .
CG_21 C 0.4867(8) 0.1096(3) -0.1742(6) 0.123(4) Uani 1 1 d DU . .
HG1_21 H 0.5139 0.1219 -0.1958 0.148 Uiso 1 1 calc R . .
HG2_21 H 0.4459 0.1179 -0.1798 0.148 Uiso 1 1 calc R . .
CD_21 C 0.4911(6) 0.0704(3) -0.1806(5) 0.097(3) Uani 1 1 d DU . .
HD1_21 H 0.4623 0.0623 -0.2045 0.116 Uiso 1 1 calc R . .
HD2_21 H 0.5313 0.0638 -0.191 0.116 Uiso 1 1 calc R . .
C_22 C 0.2856(5) 0.0570(4) -0.0598(4) 0.113(4) Uani 1 1 d DU . .
O_22 O 0.2768(6) 0.0268(4) -0.0677(4) 0.149(5) Uani 1 1 d DU . .
N_22 N 0.3686(4) 0.0754(3) -0.1078(4) 0.091(3) Uani 1 1 d DU . .
H0_22 H 0.3783 0.0595 -0.1285 0.109 Uiso 1 1 calc R . .
CA_22 C 0.3064(5) 0.0815(3) -0.0986(4) 0.103(3) Uani 1 1 d DU . .
HA_22 H 0.3018 0.1058 -0.0869 0.123 Uiso 1 1 calc R . .
CB_22 C 0.2700(5) 0.0778(4) -0.1435(4) 0.117(4) Uani 1 1 d DU . .
HB_22 H 0.2745 0.0537 -0.1559 0.14 Uiso 1 1 calc R . .
CG1_22 C 0.2038(6) 0.0839(8) -0.1299(8) 0.196(11) Uani 1 1 d DU . .
HG1A_22 H 0.179 0.0817 -0.1581 0.294 Uiso 1 1 calc R . .
HG1B_22 H 0.1993 0.1072 -0.1166 0.294 Uiso 1 1 calc R . .
HG1C_22 H 0.1917 0.0667 -0.1064 0.294 Uiso 1 1 calc R . .
CG2_22 C 0.2888(9) 0.1033(6) -0.1817(7) 0.156(8) Uani 1 1 d DU . .
HG2A_22 H 0.2645 0.0997 -0.2099 0.234 Uiso 1 1 calc R . .
HG2B_22 H 0.3304 0.0994 -0.1895 0.234 Uiso 1 1 calc R . .
HG2C_22 H 0.2835 0.127 -0.1702 0.234 Uiso 1 1 calc R . .
C_23 C 0.2958(9) 0.0642(5) 0.0686(5) 0.177(6) Uani 1 1 d DU . .
O_23 O 0.3082(13) 0.0946(4) 0.0705(6) 0.256(13) Uani 1 1 d DU . .
N_23 N 0.2788(7) 0.0704(4) -0.0170(4) 0.146(5) Uani 1 1 d DU . .
H0_23 H 0.285 0.0928 -0.0138 0.175 Uiso 1 1 calc R . .
CA_23 C 0.2626(8) 0.0516(4) 0.0244(5) 0.163(5) Uani 1 1 d DU C .
HA_23 H 0.2691 0.0263 0.0196 0.195 Uiso 1 1 calc R . .
CB_23 C 0.1988(9) 0.0584(9) 0.0425(9) 0.231(9) Uani 1 1 d DU . .
HB1_23 H 0.1881 0.0397 0.0649 0.277 Uiso 0.71(5) 1 calc PR C 1
HB2_23 H 0.1985 0.0805 0.0602 0.277 Uiso 0.71(5) 1 calc PR C 1
HB3_23 H 0.1924 0.0443 0.0713 0.277 Uiso 0.29(5) 1 calc PR C 2
HB4_23 H 0.1957 0.0831 0.0518 0.277 Uiso 0.29(5) 1 calc PR C 2
CG_23 C 0.1544(8) 0.0600(9) 0.0061(11) 0.180(8) Uani 0.71(5) 1 d PDU C 1
HG1_23 H 0.1718 0.0476 -0.0211 0.216 Uiso 0.71(5) 1 calc PR C 1
HG2_23 H 0.1528 0.0847 -0.0032 0.216 Uiso 0.71(5) 1 calc PR C 1
CD_23 C 0.0918(9) 0.0486(6) 0.0074(12) 0.167(9) Uani 0.71(5) 1 d PDU C 1
HD1_23 H 0.0801 0.0398 -0.0241 0.2 Uiso 0.71(5) 1 calc PR C 1
HD2_23 H 0.0873 0.0296 0.0305 0.2 Uiso 0.71(5) 1 calc PR C 1
NZ_23 N 0.0530(8) 0.0780(5) 0.0208(9) 0.092(6) Uani 0.71(5) 1 d PDU C 1
HZ1_23 H 0.0145 0.0717 0.0172 0.137 Uiso 0.71(5) 1 calc PR C 1
HZ2_23 H 0.061 0.0966 0.002 0.137 Uiso 0.71(5) 1 calc PR C 1
HZ3_23 H 0.0597 0.0838 0.0515 0.137 Uiso 0.71(5) 1 calc PR C 1
CG_23 C 0.1505(15) 0.0505(11) 0.0082(17) 0.174(11) Uani 0.29(5) 1 d PDU C 2
HG1_23 H 0.1542 0.026 -0.0018 0.208 Uiso 0.29(5) 1 calc PR C 2
HG2_23 H 0.156 0.0652 -0.0201 0.208 Uiso 0.29(5) 1 calc PR C 2
CD_23 C 0.0886(16) 0.0562(15) 0.027(3) 0.190(12) Uani 0.29(5) 1 d PDU C 2
HD1_23 H 0.0604 0.0425 0.0076 0.228 Uiso 0.29(5) 1 calc PR C 2
HD2_23 H 0.0863 0.0477 0.0598 0.228 Uiso 0.29(5) 1 calc PR C 2
NZ_23 N 0.071(3) 0.0932(16) 0.026(3) 0.15(2) Uani 0.29(5) 1 d PDU C 2
HZ1_23 H 0.0308 0.0948 0.0239 0.227 Uiso 0.29(5) 1 calc PR C 2
HZ2_23 H 0.0873 0.1037 0 0.227 Uiso 0.29(5) 1 calc PR C 2
HZ3_23 H 0.0837 0.1039 0.0524 0.227 Uiso 0.29(5) 1 calc PR C 2
C_24 C 0.3790(6) 0.0212(3) 0.1539(5) 0.120(4) Uani 1 1 d DU . .
O_24 O 0.3653(4) -0.0084(3) 0.1601(4) 0.107(3) Uani 1 1 d DU . .
N_24 N 0.3052(7) 0.0406(4) 0.1006(4) 0.144(5) Uani 1 1 d DU . .
H0_24 H 0.2938 0.0191 0.0956 0.173 Uiso 1 1 calc R . .
CA_24 C 0.3347(8) 0.0497(4) 0.1450(5) 0.165(7) Uani 1 1 d DU D .
HA_24 H 0.357 0.0718 0.1398 0.198 Uiso 1 1 calc R . .
CB_24 C 0.2971(12) 0.0542(6) 0.1880(6) 0.221(11) Uani 1 1 d DU . .
HB1_24 H 0.3011 0.0788 0.1976 0.265 Uiso 0.24(3) 1 calc PR D 1
HB2_24 H 0.316 0.0403 0.2132 0.265 Uiso 0.24(3) 1 calc PR D 1
HB3_24 H 0.3222 0.0504 0.2162 0.265 Uiso 0.76(3) 1 calc PR D 2
HB4_24 H 0.2664 0.0359 0.188 0.265 Uiso 0.76(3) 1 calc PR D 2
CG_24 C 0.2317(15) 0.0460(13) 0.1902(18) 0.245(19) Uani 0.24(3) 1 d PDU D 1
HG_24 H 0.2248 0.0232 0.1743 0.294 Uiso 0.24(3) 1 calc PR D 1
CD1_24 C 0.216(3) 0.042(3) 0.243(2) 0.27(3) Uani 0.24(3) 1 d PDU D 1
HD1A_24 H 0.1783 0.0535 0.2488 0.412 Uiso 0.24(3) 1 calc PR D 1
HD1B_24 H 0.2471 0.0532 0.2617 0.412 Uiso 0.24(3) 1 calc PR D 1
HD1C_24 H 0.2135 0.0176 0.2507 0.412 Uiso 0.24(3) 1 calc PR D 1
CD2_24 C 0.193(2) 0.073(2) 0.1666(19) 0.19(3) Uani 0.24(3) 1 d PDU D 1
HD2A_24 H 0.2051 0.0755 0.1334 0.287 Uiso 0.24(3) 1 calc PR D 1
HD2B_24 H 0.198 0.0953 0.1828 0.287 Uiso 0.24(3) 1 calc PR D 1
HD2C_24 H 0.1518 0.0658 0.1681 0.287 Uiso 0.24(3) 1 calc PR D 1
CG_24 C 0.2670(17) 0.0887(8) 0.1929(10) 0.273(16) Uani 0.76(3) 1 d PDU D 2
HG1_24 H 0.2493 0.0953 0.1618 0.328 Uiso 0.76(3) 1 calc PR D 2
CD1_24 C 0.218(2) 0.0841(12) 0.2291(14) 0.33(2) Uani 0.76(3) 1 d PDU D 2
HD1D_24 H 0.1921 0.0648 0.2196 0.494 Uiso 0.76(3) 1 calc PR D 2
HD1E_24 H 0.1941 0.1054 0.2309 0.494 Uiso 0.76(3) 1 calc PR D 2
HD1F_24 H 0.2348 0.0792 0.2602 0.494 Uiso 0.76(3) 1 calc PR D 2
CD2_24 C 0.307(3) 0.1178(11) 0.210(2) 0.39(3) Uani 0.76(3) 1 d PDU D 2
HD2D_24 H 0.3377 0.1222 0.1858 0.581 Uiso 0.76(3) 1 calc PR D 2
HD2E_24 H 0.326 0.1111 0.2394 0.581 Uiso 0.76(3) 1 calc PR D 2
HD2F_24 H 0.2839 0.1389 0.2145 0.581 Uiso 0.76(3) 1 calc PR D 2
C_25 C 0.4745(5) -0.0234(2) 0.1231(5) 0.094(3) Uani 1 1 d DU . .
O_25 O 0.4646(5) -0.0138(2) 0.0812(4) 0.117(3) Uani 1 1 d DU . .
N_25 N 0.4343(5) 0.0311(2) 0.1550(5) 0.119(4) Uani 1 1 d DU . .
H0_25 H 0.443 0.0533 0.1529 0.143 Uiso 1 1 calc R . .
CA_25 C 0.4813(5) 0.0057(3) 0.1597(5) 0.110(4) Uani 1 1 d DU . .
HA_25 H 0.4782 -0.0049 0.1918 0.132 Uiso 1 1 calc R . .
CB_25 C 0.5426(6) 0.0227(4) 0.1554(8) 0.146(6) Uani 1 1 d DU . .
HB1_25 H 0.5492 0.0304 0.1224 0.175 Uiso 1 1 calc R . .
HB2_25 H 0.5448 0.0432 0.1762 0.175 Uiso 1 1 calc R . .
CG_25 C 0.5894(5) -0.0032(4) 0.1693(6) 0.129(4) Uani 1 1 d DU . .
CD1_25 C 0.6108(5) -0.0057(4) 0.2148(6) 0.129(4) Uani 1 1 d DU . .
HD1_25 H 0.5973 0.0102 0.238 0.154 Uiso 1 1 calc R . .
CD2_25 C 0.6117(6) -0.0261(5) 0.1356(7) 0.147(5) Uani 1 1 d DU . .
HD2_25 H 0.5979 -0.0245 0.104 0.177 Uiso 1 1 calc R . .
CE1_25 C 0.6518(6) -0.0311(5) 0.2275(7) 0.147(5) Uani 1 1 d DU . .
HE1_25 H 0.6649 -0.0335 0.2592 0.176 Uiso 1 1 calc R . .
CE2_25 C 0.6527(6) -0.0508(5) 0.1466(7) 0.159(6) Uani 1 1 d DU . .
HE2_25 H 0.6669 -0.0663 0.1232 0.19 Uiso 1 1 calc R . .
CZ_25 C 0.6728(6) -0.0525(6) 0.1918(7) 0.161(7) Uani 1 1 d DU . .
HZ_25 H 0.7024 -0.0691 0.1992 0.193 Uiso 1 1 calc R . .
C1_40 C 0.6931(19) 0.1763(11) -0.1482(12) 0.133(12) Uani 0.36(3) 1 d PDU E 1
C2_40 C 0.6827(17) 0.1705(10) -0.2005(12) 0.136(12) Uani 0.36(3) 1 d PDU E 1
O1_40 O 0.7385(19) 0.1951(16) -0.140(2) 0.17(2) Uani 0.36(3) 1 d PDU E 1
O2_40 O 0.659(3) 0.1626(14) -0.1216(16) 0.200(18) Uani 0.36(3) 1 d PDU E 1
F1_40 F 0.6283(16) 0.1758(12) -0.2133(17) 0.188(17) Uani 0.36(3) 1 d PDU E 1
F2_40 F 0.698(3) 0.1392(11) -0.2127(13) 0.228(19) Uani 0.36(3) 1 d PDU E 1
F3_40 F 0.712(2) 0.1920(13) -0.2272(18) 0.24(3) Uani 0.36(3) 1 d PDU E 1
C1_40 C 0.6891(10) 0.1622(5) -0.1438(6) 0.099(6) Uani 0.64(3) 1 d PDU E 2
C2_40 C 0.6709(9) 0.1700(6) -0.1939(7) 0.128(8) Uani 0.64(3) 1 d PDU E 2
O1_40 O 0.7370(9) 0.1774(6) -0.1315(8) 0.121(8) Uani 0.64(3) 1 d PDU E 2
O2_40 O 0.6581(15) 0.1428(6) -0.1213(9) 0.190(11) Uani 0.64(3) 1 d PDU E 2
F1_40 F 0.7147(9) 0.1697(6) -0.2244(5) 0.136(7) Uani 0.64(3) 1 d PDU E 2
F2_40 F 0.6442(13) 0.1999(7) -0.1970(7) 0.185(11) Uani 0.64(3) 1 d PDU E 2
F3_40 F 0.6373(14) 0.1472(9) -0.2147(7) 0.228(15) Uani 0.64(3) 1 d PDU E 2
O_101 O 0.4707(3) 0.3671(3) -0.0026(3) 0.106(3) Uani 1 1 d U . .
O_102 O 0.4513(18) 0.5072(6) 0.0632(12) 0.285(14) Uani 1 1 d U . .
O_103 O 0.5 0.3347(3) 0.25 0.115(5) Uani 1 2 d SU . .
O_104 O 0.572(2) 0 0 0.278(18) Uani 1 2 d SU . .
O_105 O 0.5637(10) 0.0615(7) -0.0006(12) 0.251(11) Uani 1 1 d U . .
O_106 O 0.3268(6) 0.3297(4) 0.0366(3) 0.159(6) Uani 1 1 d U . .
O_107 O 0.7164(10) 0.3544(7) -0.0762(12) 0.099(14) Uani 0.31(4) 1 d PU F 1
O_107 O 0.7838(18) 0.3367(9) -0.0641(16) 0.242(17) Uani 0.69(4) 1 d PU F 2
O_108 O -0.0605(13) 0.0506(5) -0.0105(8) 0.165(10) Uani 0.65(4) 1 d PU G 1
O_108 O -0.113(3) 0.0211(14) -0.0278(19) 0.22(2) Uani 0.35(4) 1 d PU G 2
O_109 O 0.4236(7) 0.0425(4) 0.0144(5) 0.132(5) Uani 0.84(3) 1 d PU H 1
O_109 O 0.462(4) 0.0573(17) 0.056(2) 0.12(2) Uani 0.16(3) 1 d PU H 2
O_110 O 0.5324(8) 0.4273(4) -0.1170(5) 0.097(7) Uani 0.58(3) 1 d PU I 1
O_110 O 0.5449(18) 0.4605(12) -0.1318(12) 0.170(14) Uani 0.42(3) 1 d PU I 2
O_111 O 0.504(3) 0.4372(13) -0.2005(19) 0.28(2) Uani 0.58(4) 1 d PU J 1
O_111 O 0.5428(12) 0.4855(5) -0.2053(6) 0.109(11) Uani 0.42(4) 1 d PU J 2
O_112 O 0.4768(14) 0.1014(4) 0.1224(11) 0.203(11) Uani 0.70(4) 1 d PU K 1
O_112 O 0.530(3) 0.1180(11) 0.1295(19) 0.153(17) Uani 0.30(4) 1 d PU K 2
O_113 O 0.5719(17) 0.1360(12) 0.1945(16) 0.217(19) Uani 0.53(5) 1 d PU L 1
O_113 O 0.516(2) 0.0998(9) 0.2132(12) 0.193(19) Uani 0.47(5) 1 d PU L 2
O_114 O 0.7212(16) 0.1198(10) -0.0467(14) 0.215(18) Uani 0.62(5) 1 d PU M 1
O_114 O 0.624(2) 0.0980(16) -0.040(2) 0.23(3) Uani 0.38(5) 1 d PU M 2
O_115 O 0.781(3) 0.3271(12) 0.0396(18) 0.26(2) Uani 0.59(5) 1 d PU N 1
O_115 O 0.709(2) 0.3482(11) 0.0077(19) 0.21(2) Uani 0.41(5) 1 d PU N 2

loop_
_atom_site_aniso_label
_atom_site_aniso_U_11
_atom_site_aniso_U_22
_atom_site_aniso_U_33
_atom_site_aniso_U_23
_atom_site_aniso_U_13
_atom_site_aniso_U_12
C_1 0.038(5) 0.072(5) 0.055(5) -0.011(4) -0.008(4) -0.005(4)
O_1 0.046(3) 0.101(5) 0.061(4) -0.008(3) -0.004(3) -0.011(3)
N_1 0.041(4) 0.093(5) 0.048(4) -0.016(4) -0.003(3) 0.005(3)
CA_1 0.051(5) 0.068(5) 0.059(4) -0.007(4) -0.008(4) 0.001(4)
CB_1 0.074(7) 0.083(6) 0.083(6) -0.020(5) -0.014(5) -0.006(5)
CG_1 0.060(5) 0.065(6) 0.084(5) -0.019(5) -0.038(5) 0.012(4)
CD_1 0.060(5) 0.075(6) 0.059(5) -0.018(4) -0.019(4) 0.014(4)
C_2 0.121(10) 0.078(7) 0.112(6) -0.025(6) 0.027(7) 0.019(6)
O_2 0.151(9) 0.104(7) 0.128(8) -0.034(6) 0.034(7) -0.004(6)
N_2 0.056(5) 0.063(4) 0.075(5) -0.009(3) 0.012(4) 0.009(3)
CA_2 0.099(8) 0.082(6) 0.099(6) -0.017(5) 0.008(6) 0.035(5)
CB_2 0.120(10) 0.087(8) 0.117(8) -0.001(6) 0.002(7) 0.040(7)
CG2_2 0.113(11) 0.099(9) 0.125(9) 0.018(6) -0.022(8) 0.029(8)
CG1_2 0.173(18) 0.141(14) 0.149(14) 0.008(9) -0.004(12) 0.092(13)
C_3 0.096(9) 0.100(7) 0.092(6) -0.017(6) 0.038(5) 0.016(6)
O_3 0.100(7) 0.133(7) 0.132(8) -0.028(6) 0.049(6) -0.016(6)
N_3 0.096(7) 0.101(7) 0.102(5) -0.013(5) 0.005(5) 0.037(6)
CA_3 0.091(8) 0.107(7) 0.112(7) -0.019(5) -0.012(6) 0.035(6)
CB_3 0.151(11) 0.142(11) 0.173(15) -0.064(9) -0.051(11) 0.085(11)
CG_3 0.149(11) 0.255(17) 0.209(18) -0.023(16) 0.002(14) 0.116(13)
CD_3 0.198(19) 0.25(2) 0.149(18) -0.017(14) -0.017(15) 0.122(18)
NZ_3 0.25(2) 0.216(18) 0.082(10) -0.072(11) -0.060(13) 0.117(18)
CD_3 0.167(19) 0.26(2) 0.17(3) -0.01(3) -0.01(3) 0.124(19)
NZ_3 0.08(3) 0.234(19) 0.07(3) 0.11(2) 0.046(19) 0.10(2)
C_4 0.135(7) 0.101(7) 0.054(6) 0.014(6) 0.026(6) -0.024(6)
O_4 0.184(9) 0.106(6) 0.052(4) -0.009(4) 0.030(5) -0.040(6)
N_4 0.126(8) 0.111(7) 0.074(5) -0.016(5) 0.033(5) 0.007(6)
CA_4 0.148(7) 0.126(10) 0.081(6) 0.003(6) 0.039(7) 0.012(7)
CB_4 0.246(16) 0.189(16) 0.091(8) 0.020(9) 0.096(12) 0.044(14)
CG_4 0.251(18) 0.22(2) 0.151(15) 0.005(14) 0.129(16) 0.052(16)
CD2_4 0.27(3) 0.29(3) 0.26(3) -0.02(3) 0.16(3) -0.01(3)
CD1_4 0.25(3) 0.36(4) 0.135(17) -0.06(2) 0.08(2) 0.08(3)
C_5 0.069(5) 0.056(5) 0.093(7) 0.003(5) -0.037(5) 0.005(4)
O_5 0.068(4) 0.069(4) 0.072(4) 0.001(3) -0.020(3) -0.001(3)
N_5 0.108(6) 0.091(5) 0.068(5) 0.013(5) -0.009(5) -0.022(5)
CA_5 0.109(6) 0.074(6) 0.110(8) 0.025(5) -0.038(6) -0.014(5)
CB_5 0.117(8) 0.064(6) 0.215(17) 0.014(8) -0.009(9) -0.021(6)
CG_5 0.126(9) 0.060(7) 0.286(19) 0.046(10) 0.003(9) 0.002(7)
CD1_5 0.153(12) 0.160(15) 0.35(2) 0.113(18) 0.053(13) 0.062(14)
CD2_5 0.132(11) 0.174(17) 0.34(2) 0.109(18) -0.021(13) 0.000(13)
CE1_5 0.140(12) 0.23(2) 0.36(3) 0.11(2) 0.033(16) 0.060(17)
CE2_5 0.150(14) 0.22(2) 0.37(3) 0.12(2) 0.003(16) 0.052(18)
CZ_5 0.168(16) 0.22(2) 0.37(3) 0.11(2) 0.016(15) 0.053(19)
C_6 0.072(6) 0.069(5) 0.083(7) -0.015(5) -0.012(5) -0.016(4)
O_6 0.080(5) 0.083(4) 0.074(4) -0.010(3) 0.003(4) -0.018(4)
N_6 0.091(6) 0.061(5) 0.106(6) 0.003(4) -0.052(5) -0.002(4)
CA_6 0.071(6) 0.069(5) 0.109(7) -0.022(5) -0.029(5) -0.004(4)
CB_6 0.090(7) 0.078(7) 0.173(10) -0.038(8) -0.056(7) -0.004(6)
CG_6 0.140(12) 0.106(10) 0.161(9) -0.001(10) -0.089(9) -0.023(8)
CD_6 0.147(11) 0.086(8) 0.131(8) 0.010(7) -0.095(8) -0.028(8)
C_7 0.142(8) 0.050(5) 0.078(5) -0.007(5) 0.016(5) 0.004(6)
O_7 0.095(6) 0.169(10) 0.106(7) 0.004(6) 0.006(5) 0.041(6)
N_7 0.109(6) 0.054(4) 0.067(5) -0.010(4) 0.016(4) -0.009(4)
CA_7 0.121(7) 0.059(5) 0.067(5) -0.010(5) 0.019(5) -0.005(5)
CB_7 0.152(12) 0.099(8) 0.085(7) -0.035(7) 0.021(6) 0.010(8)
CG2_7 0.178(14) 0.146(12) 0.066(7) -0.046(8) 0.014(7) -0.020(11)
CG1_7 0.33(3) 0.128(13) 0.146(16) -0.050(12) 0.018(17) 0.095(18)
C_8 0.191(11) 0.128(10) 0.088(7) -0.043(8) 0.044(8) -0.093(10)
O_8 0.194(11) 0.207(13) 0.109(8) -0.076(8) 0.070(8) -0.123(11)
N_8 0.196(11) 0.056(5) 0.074(5) -0.021(4) 0.006(5) -0.022(6)
CA_8 0.163(10) 0.098(6) 0.076(6) -0.022(6) 0.023(5) -0.043(7)
CB_8 0.170(12) 0.134(8) 0.087(8) -0.007(8) -0.002(8) -0.036(7)
CG_8 0.22(2) 0.104(8) 0.13(2) -0.031(14) -0.01(2) -0.030(10)
CD_8 0.21(3) 0.130(10) 0.18(2) -0.001(19) -0.02(2) -0.021(13)
NZ_8 0.18(2) 0.095(8) 0.29(3) -0.107(15) 0.04(2) -0.037(12)
CG_8 0.18(2) 0.090(10) 0.13(3) 0.026(14) -0.03(2) -0.011(12)
CD_8 0.19(3) 0.117(15) 0.15(3) -0.03(2) -0.01(2) -0.036(18)
NZ_8 0.024(11) 0.120(14) 0.069(14) -0.007(12) -0.001(9) 0.000(10)
C_9 0.110(7) 0.116(6) 0.057(6) -0.021(5) 0.021(6) -0.051(6)
O_9 0.111(5) 0.091(5) 0.083(5) -0.026(4) 0.021(5) -0.047(5)
N_9 0.178(11) 0.108(8) 0.092(6) -0.040(5) 0.031(6) -0.066(8)
CA_9 0.160(12) 0.127(7) 0.081(6) -0.032(5) 0.030(7) -0.078(8)
CB_9 0.141(11) 0.110(8) 0.114(7) -0.022(6) 0.022(8) -0.042(9)
CG_9 0.146(10) 0.129(11) 0.109(8) -0.003(7) 0.023(9) -0.036(10)
CD2_9 0.213(19) 0.175(17) 0.141(13) 0.030(12) 0.015(15) -0.042(16)
CD1_9 0.142(9) 0.181(17) 0.141(14) -0.052(12) 0.039(9) -0.059(12)
C_10 0.051(5) 0.116(8) 0.069(6) -0.040(5) 0.005(4) -0.015(5)
O_10 0.050(4) 0.145(7) 0.064(4) -0.038(4) 0.001(3) -0.019(4)
N_10 0.085(6) 0.153(7) 0.076(6) -0.038(6) 0.027(5) -0.049(5)
CA_10 0.056(6) 0.147(7) 0.080(6) -0.044(7) 0.014(5) -0.028(5)
CB_10 0.041(5) 0.187(8) 0.105(9) -0.029(8) -0.007(5) -0.018(6)
CG_10 0.068(8) 0.179(9) 0.119(8) -0.043(7) -0.019(7) 0.022(8)
CD1_10 0.037(6) 0.244(14) 0.124(8) -0.073(9) -0.015(6) 0.039(8)
CD2_10 0.125(13) 0.145(9) 0.140(10) -0.024(7) -0.050(10) 0.053(9)
CE1_10 0.105(12) 0.224(15) 0.159(13) -0.088(10) -0.039(10) 0.089(12)
CE2_10 0.23(2) 0.140(10) 0.171(13) -0.029(10) -0.068(15) 0.049(12)
CZ_10 0.188(18) 0.169(13) 0.188(15) -0.066(10) -0.080(15) 0.094(12)
C_21 0.110(6) 0.050(6) 0.097(8) -0.006(5) 0.021(6) -0.005(5)
O_21 0.165(9) 0.049(4) 0.170(9) -0.035(5) 0.053(7) -0.016(5)
N_21 0.076(6) 0.074(6) 0.140(8) 0.002(5) 0.026(6) 0.001(5)
CA_21 0.092(6) 0.052(6) 0.158(8) -0.008(5) 0.017(7) -0.013(5)
CB_21 0.112(10) 0.080(7) 0.183(11) -0.005(8) 0.028(10) -0.036(8)
CG_21 0.122(11) 0.081(6) 0.166(9) 0.005(7) 0.064(10) -0.006(8)
CD_21 0.070(7) 0.079(6) 0.142(8) 0.009(6) 0.004(7) 0.004(6)
C_22 0.085(8) 0.139(9) 0.114(7) 0.012(7) 0.026(7) 0.043(8)
O_22 0.160(11) 0.166(9) 0.120(8) -0.002(7) 0.053(8) -0.052(10)
N_22 0.077(5) 0.086(6) 0.109(7) -0.013(5) 0.018(5) 0.012(5)
CA_22 0.088(6) 0.118(8) 0.103(6) -0.004(6) 0.028(5) 0.032(7)
CB_22 0.062(6) 0.176(13) 0.112(8) 0.020(8) 0.030(5) 0.035(8)
CG1_22 0.080(7) 0.33(3) 0.175(18) 0.026(18) 0.046(8) 0.096(14)
CG2_22 0.128(13) 0.190(18) 0.150(12) 0.060(13) 0.032(11) 0.066(13)
C_23 0.270(16) 0.166(11) 0.094(8) -0.007(9) 0.015(10) 0.078(14)
O_23 0.49(4) 0.132(8) 0.148(12) -0.032(8) -0.085(17) 0.118(15)
N_23 0.177(12) 0.163(11) 0.097(6) 0.011(6) 0.011(7) 0.044(11)
CA_23 0.199(11) 0.179(14) 0.110(7) 0.045(9) -0.002(8) 0.036(13)
CB_23 0.224(12) 0.221(19) 0.25(2) 0.080(19) 0.078(10) 0.019(17)
CG_23 0.158(9) 0.132(15) 0.25(2) 0.089(16) 0.118(11) 0.100(11)
CD_23 0.170(11) 0.132(14) 0.20(2) 0.088(14) 0.129(12) 0.083(11)
NZ_23 0.073(9) 0.063(11) 0.138(13) 0.035(10) 0.024(10) 0.009(7)
CG_23 0.158(12) 0.14(2) 0.22(2) 0.12(2) 0.101(14) 0.087(17)
CD_23 0.191(13) 0.16(2) 0.22(3) 0.08(2) 0.135(18) 0.09(2)
NZ_23 0.13(4) 0.16(3) 0.17(4) 0.09(4) 0.11(3) 0.07(3)
C_24 0.147(8) 0.092(7) 0.123(11) -0.037(8) -0.048(9) 0.041(7)
O_24 0.093(6) 0.114(6) 0.112(7) -0.019(5) -0.038(5) 0.023(5)
N_24 0.163(12) 0.158(10) 0.112(7) -0.013(7) -0.016(7) 0.093(10)
CA_24 0.215(13) 0.146(11) 0.134(9) -0.048(9) -0.036(9) 0.108(12)
CB_24 0.29(2) 0.25(2) 0.122(10) -0.034(14) -0.016(13) 0.163(19)
CG_24 0.29(3) 0.31(5) 0.13(3) -0.01(4) 0.03(3) 0.15(4)
CD1_24 0.34(6) 0.36(7) 0.13(3) 0.04(4) 0.01(4) 0.20(6)
CD2_24 0.19(4) 0.29(8) 0.10(4) 0.06(5) 0.09(4) 0.07(6)
CG_24 0.34(4) 0.29(3) 0.19(3) -0.12(2) -0.05(2) 0.19(2)
CD1_24 0.44(5) 0.37(4) 0.18(3) -0.09(3) 0.01(3) 0.28(3)
CD2_24 0.45(6) 0.33(3) 0.38(6) -0.23(5) -0.13(5) 0.18(3)
C_25 0.082(8) 0.041(6) 0.159(10) 0.001(6) -0.024(8) -0.008(5)
O_25 0.145(8) 0.062(5) 0.144(7) -0.007(5) -0.005(7) 0.009(5)
N_25 0.166(7) 0.042(5) 0.150(10) -0.026(5) -0.065(9) 0.014(5)
CA_25 0.104(6) 0.068(6) 0.157(10) -0.004(7) -0.061(9) -0.014(5)
CB_25 0.137(8) 0.105(9) 0.196(16) 0.012(9) -0.050(10) -0.056(6)
CG_25 0.079(7) 0.146(10) 0.162(11) 0.011(8) -0.007(7) -0.066(6)
CD1_25 0.064(7) 0.145(11) 0.177(11) 0.005(9) -0.017(8) -0.052(6)
CD2_25 0.060(8) 0.221(17) 0.161(12) 0.009(10) 0.005(8) -0.029(8)
CE1_25 0.066(9) 0.183(15) 0.191(14) 0.011(10) -0.009(9) -0.029(8)
CE2_25 0.054(9) 0.234(17) 0.188(13) 0.009(14) -0.003(9) -0.022(8)
CZ_25 0.034(7) 0.251(18) 0.199(14) -0.014(12) -0.015(8) -0.007(9)
C1_40 0.11(2) 0.14(3) 0.150(19) -0.01(2) 0.005(18) 0.04(2)
C2_40 0.09(2) 0.16(3) 0.153(19) 0.02(2) -0.03(2) 0.06(2)
O1_40 0.08(2) 0.22(5) 0.22(4) -0.04(4) -0.02(2) 0.04(2)
O2_40 0.30(4) 0.11(3) 0.18(3) 0.03(3) 0.04(3) -0.03(3)
F1_40 0.17(3) 0.16(3) 0.23(3) 0.00(3) -0.09(3) -0.07(3)
F2_40 0.30(5) 0.26(4) 0.13(3) 0.04(3) -0.03(3) 0.01(4)
F3_40 0.26(5) 0.16(4) 0.30(5) -0.02(4) 0.02(5) -0.04(4)
C1_40 0.108(13) 0.082(13) 0.108(12) -0.023(10) 0.016(10) 0.021(10)
C2_40 0.070(15) 0.16(2) 0.155(16) 0.027(15) -0.035(13) 0.039(14)
O1_40 0.084(10) 0.141(17) 0.137(14) -0.068(13) -0.017(9) 0.058(9)
O2_40 0.31(3) 0.076(14) 0.182(17) 0.012(14) 0.013(19) -0.065(18)
F1_40 0.167(15) 0.154(18) 0.088(9) 0.016(10) 0.047(9) 0.035(14)
F2_40 0.21(2) 0.22(2) 0.129(14) 0.026(15) -0.011(14) 0.04(2)
F3_40 0.24(3) 0.33(3) 0.117(13) -0.048(19) -0.071(15) -0.12(3)
O_101 0.065(5) 0.175(9) 0.079(5) -0.006(5) -0.007(4) -0.052(5)
O_102 0.39(3) 0.185(16) 0.28(3) -0.030(17) 0.00(3) 0.06(2)
O_103 0.186(14) 0.074(7) 0.086(8) 0 -0.019(8) 0
O_104 0.31(4) 0.25(3) 0.26(3) -0.12(3) 0 0
O_105 0.181(15) 0.24(2) 0.33(3) 0.01(2) 0.027(19) -0.069(16)
O_106 0.139(9) 0.264(15) 0.075(6) 0.000(7) -0.015(6) -0.124(10)
O_107 0.043(16) 0.10(2) 0.15(2) -0.035(16) 0.023(13) -0.004(12)
O_107 0.25(3) 0.19(2) 0.28(3) 0.02(2) -0.02(2) -0.02(2)
O_108 0.22(2) 0.122(13) 0.151(15) 0.005(11) 0.021(14) -0.063(13)
O_108 0.22(3) 0.22(3) 0.21(3) 0.00(3) -0.01(3) 0.00(3)
O_109 0.152(11) 0.118(9) 0.127(10) 0.008(7) 0.003(8) -0.012(8)
O_109 0.15(3) 0.11(3) 0.11(3) 0.02(2) 0.01(2) 0.01(2)
O_110 0.134(12) 0.089(10) 0.068(9) 0.025(7) 0.027(8) -0.055(8)
O_110 0.16(2) 0.21(3) 0.135(19) 0.057(18) 0.022(17) 0.01(2)
O_111 0.34(4) 0.24(3) 0.25(3) 0.07(3) -0.02(3) -0.04(3)
O_111 0.19(2) 0.073(13) 0.067(13) 0.045(9) 0.028(12) -0.008(12)
O_112 0.23(2) 0.080(10) 0.30(2) -0.011(12) -0.025(19) -0.045(12)
O_112 0.17(3) 0.11(2) 0.18(3) 0.00(2) -0.01(2) 0.01(2)
O_113 0.18(3) 0.25(3) 0.22(3) 0.08(2) 0.01(2) 0.00(2)
O_113 0.22(3) 0.16(2) 0.20(3) -0.08(2) 0.01(2) -0.03(2)
O_114 0.20(3) 0.22(3) 0.23(3) 0.03(2) -0.03(2) -0.04(2)
O_114 0.19(3) 0.28(4) 0.23(4) 0.01(3) -0.13(3) 0.03(3)
O_115 0.31(4) 0.22(3) 0.25(3) 0.01(2) 0.01(3) -0.01(3)
O_115 0.24(3) 0.16(3) 0.24(4) 0.00(2) 0.01(3) 0.12(2)

loop_
_atom_type_symbol
_atom_type_description
_atom_type_scat_dispersion_real
_atom_type_scat_dispersion_imag
_atom_type_scat_source
C C 0.0071 0 'International Tables Vol C Tables 4.2.6.8 and 6.1.1.4'
H H 0 0 'International Tables Vol C Tables 4.2.6.8 and 6.1.1.4'
N N 0.0121 0 'International Tables Vol C Tables 4.2.6.8 and 6.1.1.4'
O O 0.0206 0 'International Tables Vol C Tables 4.2.6.8 and 6.1.1.4'
F F 0.0321 0 'International Tables Vol C Tables 4.2.6.8 and 6.1.1.4'

loop_
_geom_angle_atom_site_label_1
_geom_angle_atom_site_label_2
_geom_angle_atom_site_label_3
_geom_angle
_geom_angle_site_symmetry_1
_geom_angle_site_symmetry_3
O_1 C_1 N_2 122.0(8) . .
O_1 C_1 CA_1 118.1(8) . .
N_2 C_1 CA_1 119.8(7) . .
C_10 N_1 CA_1 119.8(7) . .
C_10 N_1 CD_1 128.4(7) . .
CA_1 N_1 CD_1 111.6(6) . .
N_1 CA_1 CB_1 101.4(7) . .
N_1 CA_1 C_1 112.1(7) . .
CB_1 CA_1 C_1 111.7(7) . .
N_1 CA_1 HA_1 110.5 . .
CB_1 CA_1 HA_1 110.5 . .
C_1 CA_1 HA_1 110.5 . .
CG_1 CB_1 CA_1 104.0(8) . .
CG_1 CB_1 HB1_1 110.9 . .
CA_1 CB_1 HB1_1 110.9 . .
CG_1 CB_1 HB2_1 110.9 . .
CA_1 CB_1 HB2_1 110.9 . .
HB1_1 CB_1 HB2_1 109 . .
CD_1 CG_1 CB_1 103.7(7) . .
CD_1 CG_1 HG1_1 111 . .
CB_1 CG_1 HG1_1 111 . .
CD_1 CG_1 HG2_1 111 . .
CB_1 CG_1 HG2_1 111 . .
HG1_1 CG_1 HG2_1 109 . .
CG_1 CD_1 N_1 104.0(7) . .
CG_1 CD_1 HD1_1 110.9 . .
N_1 CD_1 HD1_1 110.9 . .
CG_1 CD_1 HD2_1 110.9 . .
N_1 CD_1 HD2_1 110.9 . .
HD1_1 CD_1 HD2_1 109 . .
O_2 C_2 N_3 125.0(11) . .
O_2 C_2 CA_2 120.9(11) . .
N_3 C_2 CA_2 114.1(10) . .
C_1 N_2 CA_2 119.1(8) . .
C_1 N_2 H0_2 120.5 . .
CA_2 N_2 H0_2 120.5 . .
N_2 CA_2 C_2 107.8(8) . .
N_2 CA_2 CB_2 110.2(8) . .
C_2 CA_2 CB_2 112.6(9) . .
N_2 CA_2 HA_2 108.7 . .
C_2 CA_2 HA_2 108.7 . .
CB_2 CA_2 HA_2 108.7 . .
CG1_2 CB_2 CG2_2 109.9(12) . .
CG1_2 CB_2 CA_2 106.9(10) . .
CG2_2 CB_2 CA_2 111.0(9) . .
CG1_2 CB_2 HB_2 109.7 . .
CG2_2 CB_2 HB_2 109.7 . .
CA_2 CB_2 HB_2 109.7 . .
CB_2 CG2_2 HG2A_2 109.5 . .
CB_2 CG2_2 HG2B_2 109.5 . .
HG2A_2 CG2_2 HG2B_2 109.5 . .
CB_2 CG2_2 HG2C_2 109.5 . .
HG2A_2 CG2_2 HG2C_2 109.5 . .
HG2B_2 CG2_2 HG2C_2 109.5 . .
CB_2 CG1_2 HG1A_2 109.5 . .
CB_2 CG1_2 HG1B_2 109.5 . .
HG1A_2 CG1_2 HG1B_2 109.5 . .
CB_2 CG1_2 HG1C_2 109.5 . .
HG1A_2 CG1_2 HG1C_2 109.5 . .
HG1B_2 CG1_2 HG1C_2 109.5 . .
O_3 C_3 N_4 124.9(12) . .
O_3 C_3 CA_3 124.2(12) . .
N_4 C_3 CA_3 110.9(10) . .
C_2 N_3 CA_3 120.5(11) . .
C_2 N_3 H0_3 119.8 . .
CA_3 N_3 H0_3 119.8 . .
N_3 CA_3 CB_3 112.0(10) . .
N_3 CA_3 C_3 107.5(9) . .
CB_3 CA_3 C_3 109.1(11) . .
N_3 CA_3 HA_3 109.4 . .
CB_3 CA_3 HA_3 109.4 . .
C_3 CA_3 HA_3 109.4 . .
CG_3 CB_3 CA_3 117.0(13) . .
CG_3 CB_3 HB1_3 108 . .
CA_3 CB_3 HB1_3 108 . .
CG_3 CB_3 HB2_3 108 . .
CA_3 CB_3 HB2_3 108 . .
HB1_3 CB_3 HB2_3 107.3 . .
CB_3 CG_3 CD_3 110(2) . .
CB_3 CG_3 CD_3 111(2) . .
CD_3 CG_3 CD_3 42(3) . .
CB_3 CG_3 HG1A_3 109.4 . .
CD_3 CG_3 HG1A_3 71.1 . .
CD_3 CG_3 HG1A_3 109.4 . .
CB_3 CG_3 HG2A_3 109.4 . .
CD_3 CG_3 HG2A_3 138.5 . .
CD_3 CG_3 HG2A_3 109.4 . .
HG1A_3 CG_3 HG2A_3 108 . .
CB_3 CG_3 HG1B_3 109.8 . .
CD_3 CG_3 HG1B_3 109.8 . .
CD_3 CG_3 HG1B_3 136.8 . .
HG1A_3 CG_3 HG1B_3 41.7 . .
HG2A_3 CG_3 HG1B_3 68.9 . .
CB_3 CG_3 HG2B_3 109.8 . .
CD_3 CG_3 HG2B_3 109.8 . .
CD_3 CG_3 HG2B_3 70.4 . .
HG1A_3 CG_3 HG2B_3 137.5 . .
HG2A_3 CG_3 HG2B_3 42.3 . .
HG1B_3 CG_3 HG2B_3 108.2 . .
NZ_3 CD_3 CG_3 109.6(18) . .
NZ_3 CD_3 HD1A_3 109.7 . .
CG_3 CD_3 HD1A_3 109.7 . .
NZ_3 CD_3 HD2A_3 109.7 . .
CG_3 CD_3 HD2A_3 109.7 . .
HD1A_3 CD_3 HD2A_3 108.2 . .
CD_3 NZ_3 HZ1A_3 109.5 . .
CD_3 NZ_3 HZ2A_3 109.5 . .
HZ1A_3 NZ_3 HZ2A_3 109.5 . .
CD_3 NZ_3 HZ3A_3 109.5 . .
HZ1A_3 NZ_3 HZ3A_3 109.5 . .
HZ2A_3 NZ_3 HZ3A_3 109.5 . .
NZ_3 CD_3 CG_3 106(2) . .
NZ_3 CD_3 HD1B_3 110.5 . .
CG_3 CD_3 HD1B_3 110.5 . .
NZ_3 CD_3 HD2B_3 110.5 . .
CG_3 CD_3 HD2B_3 110.5 . .
HD1B_3 CD_3 HD2B_3 108.7 . .
CD_3 NZ_3 HZ1B_3 109.5 . .
CD_3 NZ_3 HZ2B_3 109.5 . .
HZ1B_3 NZ_3 HZ2B_3 109.5 . .
CD_3 NZ_3 HZ3B_3 109.5 . .
HZ1B_3 NZ_3 HZ3B_3 109.5 . .
HZ2B_3 NZ_3 HZ3B_3 109.5 . .
O_4 C_4 N_5 123.0(11) . .
O_4 C_4 CA_4 122.8(11) . .
N_5 C_4 CA_4 113.8(10) . .
C_3 N_4 CA_4 121.4(11) . .
C_3 N_4 H0_4 119.3 . .
CA_4 N_4 H0_4 119.3 . .
N_4 CA_4 CB_4 111.6(11) . .
N_4 CA_4 C_4 107.7(9) . .
CB_4 CA_4 C_4 110.2(11) . .
N_4 CA_4 HA_4 109.1 . .
CB_4 CA_4 HA_4 109.1 . .
C_4 CA_4 HA_4 109.1 . .
CA_4 CB_4 CG_4 114.5(13) . .
CA_4 CB_4 HB1_4 108.6 . .
CG_4 CB_4 HB1_4 108.6 . .
CA_4 CB_4 HB2_4 108.6 . .
CG_4 CB_4 HB2_4 108.6 . .
HB1_4 CB_4 HB2_4 107.6 . .
CD2_4 CG_4 CD1_4 109.5(17) . .
CD2_4 CG_4 CB_4 113.0(17) . .
CD1_4 CG_4 CB_4 109.9(16) . .
CD2_4 CG_4 HG_4 108.1 . .
CD1_4 CG_4 HG_4 108.1 . .
CB_4 CG_4 HG_4 108.1 . .
CG_4 CD2_4 HD2A_4 109.5 . .
CG_4 CD2_4 HD2B_4 109.5 . .
HD2A_4 CD2_4 HD2B_4 109.5 . .
CG_4 CD2_4 HD2C_4 109.5 . .
HD2A_4 CD2_4 HD2C_4 109.5 . .
HD2B_4 CD2_4 HD2C_4 109.5 . .
CG_4 CD1_4 HD1A_4 109.5 . .
CG_4 CD1_4 HD1B_4 109.5 . .
HD1A_4 CD1_4 HD1B_4 109.5 . .
CG_4 CD1_4 HD1C_4 109.5 . .
HD1A_4 CD1_4 HD1C_4 109.5 . .
HD1B_4 CD1_4 HD1C_4 109.5 . .
O_5 C_5 N_6 123.2(9) . .
O_5 C_5 CA_5 118.7(8) . .
N_6 C_5 CA_5 118.1(8) . .
C_4 N_5 CA_5 119.8(9) . .
C_4 N_5 H0_5 120.1 . .
CA_5 N_5 H0_5 120.1 . .
N_5 CA_5 C_5 110.9(8) . .
N_5 CA_5 CB_5 108.2(9) . .
C_5 CA_5 CB_5 110.5(10) . .
N_5 CA_5 HA_5 109.1 . .
C_5 CA_5 HA_5 109.1 . .
CB_5 CA_5 HA_5 109.1 . .
CG_5 CB_5 CA_5 105.8(10) . .
CG_5 CB_5 HB1_5 110.6 . .
CA_5 CB_5 HB1_5 110.6 . .
CG_5 CB_5 HB2_5 110.6 . .
CA_5 CB_5 HB2_5 110.6 . .
HB1_5 CB_5 HB2_5 108.7 . .
CD1_5 CG_5 CD2_5 116.2(15) . .
CD1_5 CG_5 CB_5 119.0(15) . .
CD2_5 CG_5 CB_5 124.8(16) . .
CE1_5 CD1_5 CG_5 121.7(18) . .
CE1_5 CD1_5 HD1_5 119.1 . .
CG_5 CD1_5 HD1_5 119.1 . .
CG_5 CD2_5 CE2_5 122.4(18) . .
CG_5 CD2_5 HD2_5 118.8 . .
CE2_5 CD2_5 HD2_5 118.8 . .
CD1_5 CE1_5 CZ_5 123(2) . .
CD1_5 CE1_5 HE1_5 118.6 . .
CZ_5 CE1_5 HE1_5 118.6 . .
CD2_5 CE2_5 CZ_5 120(2) . .
CD2_5 CE2_5 HE2_5 119.8 . .
CZ_5 CE2_5 HE2_5 119.8 . .
CE1_5 CZ_5 CE2_5 116(2) . .
CE1_5 CZ_5 HZ_5 121.8 . .
CE2_5 CZ_5 HZ_5 121.8 . .
O_6 C_6 N_7 123.5(9) . .
O_6 C_6 CA_6 118.3(9) . .
N_7 C_6 CA_6 118.2(9) . .
C_5 N_6 CA_6 119.1(8) . .
C_5 N_6 CD_6 128.8(9) . .
CA_6 N_6 CD_6 112.0(8) . .
N_6 CA_6 C_6 112.8(8) . .
N_6 CA_6 CB_6 103.0(9) . .
C_6 CA_6 CB_6 109.7(8) . .
N_6 CA_6 HA_6 110.4 . .
C_6 CA_6 HA_6 110.4 . .
CB_6 CA_6 HA_6 110.4 . .
CG_6 CB_6 CA_6 102.6(10) . .
CG_6 CB_6 HB1_6 111.2 . .
CA_6 CB_6 HB1_6 111.2 . .
CG_6 CB_6 HB2_6 111.2 . .
CA_6 CB_6 HB2_6 111.2 . .
HB1_6 CB_6 HB2_6 109.2 . .
CB_6 CG_6 CD_6 105.8(11) . .
CB_6 CG_6 HG1_6 110.6 . .
CD_6 CG_6 HG1_6 110.6 . .
CB_6 CG_6 HG2_6 110.6 . .
CD_6 CG_6 HG2_6 110.6 . .
HG1_6 CG_6 HG2_6 108.7 . .
N_6 CD_6 CG_6 102.0(9) . .
N_6 CD_6 HD1_6 111.4 . .
CG_6 CD_6 HD1_6 111.4 . .
N_6 CD_6 HD2_6 111.4 . .
CG_6 CD_6 HD2_6 111.4 . .
HD1_6 CD_6 HD2_6 109.2 . .
O_7 C_7 N_8 124.1(12) . .
O_7 C_7 CA_7 120.9(10) . .
N_8 C_7 CA_7 114.8(10) . .
C_6 N_7 CA_7 121.9(8) . .
C_6 N_7 H0_7 119.1 . .
CA_7 N_7 H0_7 119.1 . .
N_7 CA_7 C_7 108.7(7) . .
N_7 CA_7 CB_7 111.1(8) . .
C_7 CA_7 CB_7 113.3(9) . .
N_7 CA_7 HA_7 107.9 . .
C_7 CA_7 HA_7 107.9 . .
CB_7 CA_7 HA_7 107.9 . .
CG1_7 CB_7 CG2_7 110.7(13) . .
CG1_7 CB_7 CA_7 109.0(11) . .
CG2_7 CB_7 CA_7 109.7(10) . .
CG1_7 CB_7 HB_7 109.2 . .
CG2_7 CB_7 HB_7 109.2 . .
CA_7 CB_7 HB_7 109.2 . .
CB_7 CG2_7 HG2A_7 109.5 . .
CB_7 CG2_7 HG2B_7 109.5 . .
HG2A_7 CG2_7 HG2B_7 109.5 . .
CB_7 CG2_7 HG2C_7 109.5 . .
HG2A_7 CG2_7 HG2C_7 109.5 . .
HG2B_7 CG2_7 HG2C_7 109.5 . .
CB_7 CG1_7 HG1A_7 109.5 . .
CB_7 CG1_7 HG1B_7 109.5 . .
HG1A_7 CG1_7 HG1B_7 109.5 . .
CB_7 CG1_7 HG1C_7 109.5 . .
HG1A_7 CG1_7 HG1C_7 109.5 . .
HG1B_7 CG1_7 HG1C_7 109.5 . .
O_8 C_8 N_9 120.6(11) . .
O_8 C_8 CA_8 122.1(10) . .
N_9 C_8 CA_8 117.2(11) . .
C_7 N_8 CA_8 118.9(11) . .
C_7 N_8 H0_8 120.5 . .
CA_8 N_8 H0_8 120.5 . .
N_8 CA_8 C_8 105.7(10) . .
N_8 CA_8 CB_8 115.0(9) . .
C_8 CA_8 CB_8 110.9(11) . .
N_8 CA_8 HA_8 108.4 . .
C_8 CA_8 HA_8 108.4 . .
CB_8 CA_8 HA_8 108.4 . .
CG_8 CB_8 CG_8 27.4(17) . .
CG_8 CB_8 CA_8 115(2) . .
CG_8 CB_8 CA_8 114.3(15) . .
CG_8 CB_8 HB1_8 83.6 . .
CG_8 CB_8 HB1_8 108.7 . .
CA_8 CB_8 HB1_8 108.7 . .
CG_8 CB_8 HB2_8 128.7 . .
CG_8 CB_8 HB2_8 108.7 . .
CA_8 CB_8 HB2_8 108.7 . .
HB1_8 CB_8 HB2_8 107.6 . .
CG_8 CB_8 HB3_8 108.6 . .
CG_8 CB_8 HB3_8 129 . .
CA_8 CB_8 HB3_8 108.6 . .
HB1_8 CB_8 HB3_8 28.6 . .
HB2_8 CB_8 HB3_8 81.1 . .
CG_8 CB_8 HB4_8 108.6 . .
CG_8 CB_8 HB4_8 83.8 . .
CA_8 CB_8 HB4_8 108.6 . .
HB1_8 CB_8 HB4_8 130.5 . .
HB2_8 CB_8 HB4_8 28.5 . .
HB3_8 CB_8 HB4_8 107.6 . .
CD_8 CG_8 CB_8 115(2) . .
CD_8 CG_8 HG1_8 108.5 . .
CB_8 CG_8 HG1_8 108.5 . .
CD_8 CG_8 HG2_8 108.5 . .
CB_8 CG_8 HG2_8 108.5 . .
HG1_8 CG_8 HG2_8 107.5 . .
NZ_8 CD_8 CG_8 126(2) . .
NZ_8 CD_8 HD1_8 105.9 . .
CG_8 CD_8 HD1_8 105.9 . .
NZ_8 CD_8 HD2_8 105.9 . .
CG_8 CD_8 HD2_8 105.9 . .
HD1_8 CD_8 HD2_8 106.2 . .
CD_8 NZ_8 HZ1_8 109.5 . .
CD_8 NZ_8 HZ2_8 109.5 . .
HZ1_8 NZ_8 HZ2_8 109.5 . .
CD_8 NZ_8 HZ3_8 109.5 . .
HZ1_8 NZ_8 HZ3_8 109.5 . .
HZ2_8 NZ_8 HZ3_8 109.5 . .
CB_8 CG_8 CD_8 111(2) . .
CB_8 CG_8 HG3_8 109.5 . .
CD_8 CG_8 HG3_8 109.5 . .
CB_8 CG_8 HG4_8 109.5 . .
CD_8 CG_8 HG4_8 109.5 . .
HG3_8 CG_8 HG4_8 108.1 . .
NZ_8 CD_8 CG_8 112(2) . .
NZ_8 CD_8 HD3_8 109.3 . .
CG_8 CD_8 HD3_8 109.3 . .
NZ_8 CD_8 HD4_8 109.3 . .
CG_8 CD_8 HD4_8 109.3 . .
HD3_8 CD_8 HD4_8 107.9 . .
CD_8 NZ_8 HZ4_8 109.5 . .
CD_8 NZ_8 HZ5_8 109.5 . .
HZ4_8 NZ_8 HZ5_8 109.5 . .
CD_8 NZ_8 HZ6_8 109.5 . .
HZ4_8 NZ_8 HZ6_8 109.5 . .
HZ5_8 NZ_8 HZ6_8 109.5 . .
O_9 C_9 N_10 125.0(10) . .
O_9 C_9 CA_9 120.6(11) . .
N_10 C_9 CA_9 114.2(10) . .
C_8 N_9 CA_9 122.9(11) . .
C_8 N_9 H0_9 118.6 . .
CA_9 N_9 H0_9 118.6 . .
N_9 CA_9 CB_9 110.5(11) . .
N_9 CA_9 C_9 106.2(8) . .
CB_9 CA_9 C_9 109.9(9) . .
N_9 CA_9 HA_9 110 . .
CB_9 CA_9 HA_9 110 . .
C_9 CA_9 HA_9 110 . .
CA_9 CB_9 CG_9 115.6(11) . .
CA_9 CB_9 HB1_9 108.4 . .
CG_9 CB_9 HB1_9 108.4 . .
CA_9 CB_9 HB2_9 108.4 . .
CG_9 CB_9 HB2_9 108.4 . .
HB1_9 CB_9 HB2_9 107.5 . .
CD1_9 CG_9 CD2_9 109.2(14) . .
CD1_9 CG_9 CB_9 111.0(12) . .
CD2_9 CG_9 CB_9 112.7(13) . .
CD1_9 CG_9 HG_9 107.9 . .
CD2_9 CG_9 HG_9 107.9 . .
CB_9 CG_9 HG_9 107.9 . .
CG_9 CD2_9 HD2A_9 109.5 . .
CG_9 CD2_9 HD2B_9 109.5 . .
HD2A_9 CD2_9 HD2B_9 109.5 . .
CG_9 CD2_9 HD2C_9 109.5 . .
HD2A_9 CD2_9 HD2C_9 109.5 . .
HD2B_9 CD2_9 HD2C_9 109.5 . .
CG_9 CD1_9 HD1A_9 109.5 . .
CG_9 CD1_9 HD1B_9 109.5 . .
HD1A_9 CD1_9 HD1B_9 109.5 . .
CG_9 CD1_9 HD1C_9 109.5 . .
HD1A_9 CD1_9 HD1C_9 109.5 . .
HD1B_9 CD1_9 HD1C_9 109.5 . .
O_10 C_10 N_1 122.7(8) . .
O_10 C_10 CA_10 119.4(8) . .
N_1 C_10 CA_10 117.8(7) . .
C_9 N_10 CA_10 117.0(9) . .
C_9 N_10 H0_10 121.5 . .
CA_10 N_10 H0_10 121.5 . .
N_10 CA_10 C_10 109.1(8) . .
N_10 CA_10 CB_10 110.6(9) . .
C_10 CA_10 CB_10 111.7(9) . .
N_10 CA_10 HA_10 108.5 . .
C_10 CA_10 HA_10 108.5 . .
CB_10 CA_10 HA_10 108.5 . .
CG_10 CB_10 CA_10 112.8(8) . .
CG_10 CB_10 HB1_10 109 . .
CA_10 CB_10 HB1_10 109 . .
CG_10 CB_10 HB2_10 109 . .
CA_10 CB_10 HB2_10 109 . .
HB1_10 CB_10 HB2_10 107.8 . .
CD2_10 CG_10 CD1_10 120.6(14) . .
CD2_10 CG_10 CB_10 121.1(12) . .
CD1_10 CG_10 CB_10 118.2(14) . .
CE1_10 CD1_10 CG_10 117.1(15) . .
CE1_10 CD1_10 HD1_10 121.5 . .
CG_10 CD1_10 HD1_10 121.5 . .
CG_10 CD2_10 CE2_10 122.1(15) . .
CG_10 CD2_10 HD2_10 119 . .
CE2_10 CD2_10 HD2_10 119 . .
CD1_10 CE1_10 CZ_10 122.0(16) . .
CD1_10 CE1_10 HE1_10 119 . .
CZ_10 CE1_10 HE1_10 119 . .
CD2_10 CE2_10 CZ_10 119.5(17) . .
CD2_10 CE2_10 HE2_10 120.3 . .
CZ_10 CE2_10 HE2_10 120.3 . .
CE2_10 CZ_10 CE1_10 118.3(17) . .
CE2_10 CZ_10 HZ_10 120.9 . .
CE1_10 CZ_10 HZ_10 120.9 . .
O_21 C_21 N_22 123.1(11) . .
O_21 C_21 CA_21 118.6(10) . .
N_22 C_21 CA_21 118.3(8) . .
C_25 N_21 CD_21 129.6(10) 4 .
C_25 N_21 CA_21 120.5(9) 4 .
CD_21 N_21 CA_21 109.6(8) . .
N_21 CA_21 C_21 112.1(8) . .
N_21 CA_21 CB_21 103.9(9) . .
C_21 CA_21 CB_21 110.1(9) . .
N_21 CA_21 HA_21 110.2 . .
C_21 CA_21 HA_21 110.2 . .
CB_21 CA_21 HA_21 110.2 . .
CG_21 CB_21 CA_21 101.7(10) . .
CG_21 CB_21 HB1_21 111.4 . .
CA_21 CB_21 HB1_21 111.4 . .
CG_21 CB_21 HB2_21 111.4 . .
CA_21 CB_21 HB2_21 111.4 . .
HB1_21 CB_21 HB2_21 109.3 . .
CB_21 CG_21 CD_21 103.1(11) . .
CB_21 CG_21 HG1_21 111.1 . .
CD_21 CG_21 HG1_21 111.1 . .
CB_21 CG_21 HG2_21 111.1 . .
CD_21 CG_21 HG2_21 111.1 . .
HG1_21 CG_21 HG2_21 109.1 . .
N_21 CD_21 CG_21 105.9(10) . .
N_21 CD_21 HD1_21 110.6 . .
CG_21 CD_21 HD1_21 110.6 . .
N_21 CD_21 HD2_21 110.6 . .
CG_21 CD_21 HD2_21 110.6 . .
HD1_21 CD_21 HD2_21 108.7 . .
O_22 C_22 N_23 121.8(13) . .
O_22 C_22 CA_22 121.2(12) . .
N_23 C_22 CA_22 117.0(12) . .
C_21 N_22 CA_22 123.4(9) . .
C_21 N_22 H0_22 118.3 . .
CA_22 N_22 H0_22 118.3 . .
N_22 CA_22 CB_22 111.2(9) . .
N_22 CA_22 C_22 109.2(9) . .
CB_22 CA_22 C_22 112.2(10) . .
N_22 CA_22 HA_22 108 . .
CB_22 CA_22 HA_22 108 . .
C_22 CA_22 HA_22 108 . .
CG2_22 CB_22 CA_22 112.5(12) . .
CG2_22 CB_22 CG1_22 110.2(13) . .
CA_22 CB_22 CG1_22 107.3(12) . .
CG2_22 CB_22 HB_22 108.9 . .
CA_22 CB_22 HB_22 108.9 . .
CG1_22 CB_22 HB_22 108.9 . .
CB_22 CG1_22 HG1A_22 109.5 . .
CB_22 CG1_22 HG1B_22 109.5 . .
HG1A_22 CG1_22 HG1B_22 109.5 . .
CB_22 CG1_22 HG1C_22 109.5 . .
HG1A_22 CG1_22 HG1C_22 109.5 . .
HG1B_22 CG1_22 HG1C_22 109.5 . .
CB_22 CG2_22 HG2A_22 109.5 . .
CB_22 CG2_22 HG2B_22 109.5 . .
HG2A_22 CG2_22 HG2B_22 109.5 . .
CB_22 CG2_22 HG2C_22 109.5 . .
HG2A_22 CG2_22 HG2C_22 109.5 . .
HG2B_22 CG2_22 HG2C_22 109.5 . .
O_23 C_23 N_24 127.6(16) . .
O_23 C_23 CA_23 117.1(14) . .
N_24 C_23 CA_23 115.2(14) . .
C_22 N_23 CA_23 125.8(14) . .
C_22 N_23 H0_23 117.1 . .
CA_23 N_23 H0_23 117.1 . .
N_23 CA_23 C_23 112.5(12) . .
N_23 CA_23 CB_23 115.2(14) . .
C_23 CA_23 CB_23 97.7(13) . .
N_23 CA_23 HA_23 110.3 . .
C_23 CA_23 HA_23 110.3 . .
CB_23 CA_23 HA_23 110.3 . .
CG_23 CB_23 CG_23 15(2) . .
CG_23 CB_23 CA_23 114.8(18) . .
CG_23 CB_23 CA_23 116(2) . .
CG_23 CB_23 HB1_23 108.6 . .
CG_23 CB_23 HB1_23 95.1 . .
CA_23 CB_23 HB1_23 108.6 . .
CG_23 CB_23 HB2_23 108.6 . .
CG_23 CB_23 HB2_23 119.9 . .
CA_23 CB_23 HB2_23 108.6 . .
HB1_23 CB_23 HB2_23 107.5 . .
CG_23 CB_23 HB3_23 120.6 . .
CG_23 CB_23 HB3_23 108.4 . .
CA_23 CB_23 HB3_23 108.4 . .
HB1_23 CB_23 HB3_23 15.6 . .
HB2_23 CB_23 HB3_23 93.3 . .
CG_23 CB_23 HB4_23 95.6 . .
CG_23 CB_23 HB4_23 108.4 . .
CA_23 CB_23 HB4_23 108.4 . .
HB1_23 CB_23 HB4_23 120.7 . .
HB2_23 CB_23 HB4_23 15.3 . .
HB3_23 CB_23 HB4_23 107.4 . .
CB_23 CG_23 CD_23 129(2) . .
CB_23 CG_23 HG1_23 104.9 . .
CD_23 CG_23 HG1_23 104.9 . .
CB_23 CG_23 HG2_23 104.9 . .
CD_23 CG_23 HG2_23 104.9 . .
HG1_23 CG_23 HG2_23 105.8 . .
NZ_23 CD_23 CG_23 110.2(19) . .
NZ_23 CD_23 HD1_23 109.6 . .
CG_23 CD_23 HD1_23 109.6 . .
NZ_23 CD_23 HD2_23 109.6 . .
CG_23 CD_23 HD2_23 109.6 . .
HD1_23 CD_23 HD2_23 108.1 . .
CD_23 NZ_23 HZ1_23 109.5 . .
CD_23 NZ_23 HZ2_23 109.5 . .
HZ1_23 NZ_23 HZ2_23 109.5 . .
CD_23 NZ_23 HZ3_23 109.5 . .
HZ1_23 NZ_23 HZ3_23 109.5 . .
HZ2_23 NZ_23 HZ3_23 109.5 . .
CB_23 CG_23 CD_23 115(3) . .
CB_23 CG_23 HG1_23 108.5 . .
CD_23 CG_23 HG1_23 108.5 . .
CB_23 CG_23 HG2_23 108.5 . .
CD_23 CG_23 HG2_23 108.5 . .
HG1_23 CG_23 HG2_23 107.5 . .
NZ_23 CD_23 CG_23 112(3) . .
NZ_23 CD_23 HD1_23 109.1 . .
CG_23 CD_23 HD1_23 109.1 . .
NZ_23 CD_23 HD2_23 109.1 . .
CG_23 CD_23 HD2_23 109.1 . .
HD1_23 CD_23 HD2_23 107.9 . .
CD_23 NZ_23 HZ1_23 109.5 . .
CD_23 NZ_23 HZ2_23 109.5 . .
HZ1_23 NZ_23 HZ2_23 109.5 . .
CD_23 NZ_23 HZ3_23 109.5 . .
HZ1_23 NZ_23 HZ3_23 109.5 . .
HZ2_23 NZ_23 HZ3_23 109.5 . .
O_24 C_24 N_25 121.5(11) . .
O_24 C_24 CA_24 123.3(13) . .
N_25 C_24 CA_24 115.2(12) . .
C_23 N_24 CA_24 120.1(14) . .
C_23 N_24 H0_24 120 . .
CA_24 N_24 H0_24 120 . .
N_24 CA_24 CB_24 117.8(13) . .
N_24 CA_24 C_24 105.6(9) . .
CB_24 CA_24 C_24 108.9(12) . .
N_24 CA_24 HA_24 108 . .
CB_24 CA_24 HA_24 108 . .
C_24 CA_24 HA_24 108 . .
CA_24 CB_24 CG_24 115.7(17) . .
CA_24 CB_24 CG_24 124(2) . .
CG_24 CB_24 CG_24 75(3) . .
CA_24 CB_24 HB1_24 106.2 . .
CG_24 CB_24 HB1_24 33.7 . .
CG_24 CB_24 HB1_24 106.2 . .
CA_24 CB_24 HB2_24 106.2 . .
CG_24 CB_24 HB2_24 127.7 . .
CG_24 CB_24 HB2_24 106.2 . .
HB1_24 CB_24 HB2_24 106.4 . .
CA_24 CB_24 HB3_24 108.4 . .
CG_24 CB_24 HB3_24 108.4 . .
CG_24 CB_24 HB3_24 119.8 . .
HB1_24 CB_24 HB3_24 82.3 . .
HB2_24 CB_24 HB3_24 24.8 . .
CA_24 CB_24 HB4_24 108.4 . .
CG_24 CB_24 HB4_24 108.4 . .
CG_24 CB_24 HB4_24 33.5 . .
HB1_24 CB_24 HB4_24 138.4 . .
HB2_24 CB_24 HB4_24 85.3 . .
HB3_24 CB_24 HB4_24 107.4 . .
CB_24 CG_24 CD2_24 113(2) . .
CB_24 CG_24 CD1_24 106(2) . .
CD2_24 CG_24 CD1_24 111(2) . .
CB_24 CG_24 HG_24 108.5 . .
CD2_24 CG_24 HG_24 108.5 . .
CD1_24 CG_24 HG_24 108.5 . .
CG_24 CD1_24 HD1A_24 109.5 . .
CG_24 CD1_24 HD1B_24 109.5 . .
HD1A_24 CD1_24 HD1B_24 109.5 . .
CG_24 CD1_24 HD1C_24 109.5 . .
HD1A_24 CD1_24 HD1C_24 109.5 . .
HD1B_24 CD1_24 HD1C_24 109.5 . .
CG_24 CD2_24 HD2A_24 109.5 . .
CG_24 CD2_24 HD2B_24 109.5 . .
HD2A_24 CD2_24 HD2B_24 109.5 . .
CG_24 CD2_24 HD2C_24 109.5 . .
HD2A_24 CD2_24 HD2C_24 109.5 . .
HD2B_24 CD2_24 HD2C_24 109.5 . .
CB_24 CG_24 CD2_24 114(2) . .
CB_24 CG_24 CD1_24 106.8(18) . .
CD2_24 CG_24 CD1_24 108(2) . .
CB_24 CG_24 HG1_24 109.1 . .
CD2_24 CG_24 HG1_24 109.1 . .
CD1_24 CG_24 HG1_24 109.1 . .
CG_24 CD1_24 HD1D_24 109.5 . .
CG_24 CD1_24 HD1E_24 109.5 . .
HD1D_24 CD1_24 HD1E_24 109.5 . .
CG_24 CD1_24 HD1F_24 109.5 . .
HD1D_24 CD1_24 HD1F_24 109.5 . .
HD1E_24 CD1_24 HD1F_24 109.5 . .
CG_24 CD2_24 HD2D_24 109.5 . .
CG_24 CD2_24 HD2E_24 109.5 . .
HD2D_24 CD2_24 HD2E_24 109.5 . .
CG_24 CD2_24 HD2F_24 109.5 . .
HD2D_24 CD2_24 HD2F_24 109.5 . .
HD2E_24 CD2_24 HD2F_24 109.5 . .
O_25 C_25 N_21 123.2(10) . 4
O_25 C_25 CA_25 115.9(8) . .
N_21 C_25 CA_25 120.9(10) 4 .
C_24 N_25 CA_25 120.4(9) . .
C_24 N_25 H0_25 119.8 . .
CA_25 N_25 H0_25 119.8 . .
N_25 CA_25 C_25 111.1(8) . .
N_25 CA_25 CB_25 111.5(10) . .
C_25 CA_25 CB_25 110.3(11) . .
N_25 CA_25 HA_25 107.9 . .
C_25 CA_25 HA_25 107.9 . .
CB_25 CA_25 HA_25 107.9 . .
CG_25 CB_25 CA_25 109.4(9) . .
CG_25 CB_25 HB1_25 109.8 . .
CA_25 CB_25 HB1_25 109.8 . .
CG_25 CB_25 HB2_25 109.8 . .
CA_25 CB_25 HB2_25 109.8 . .
HB1_25 CB_25 HB2_25 108.3 . .
CD1_25 CG_25 CD2_25 117.9(14) . .
CD1_25 CG_25 CB_25 122.6(15) . .
CD2_25 CG_25 CB_25 119.6(15) . .
CG_25 CD1_25 CE1_25 121.6(15) . .
CG_25 CD1_25 HD1_25 119.2 . .
CE1_25 CD1_25 HD1_25 119.2 . .
CE2_25 CD2_25 CG_25 122.1(16) . .
CE2_25 CD2_25 HD2_25 119 . .
CG_25 CD2_25 HD2_25 119 . .
CZ_25 CE1_25 CD1_25 117.2(16) . .
CZ_25 CE1_25 HE1_25 121.4 . .
CD1_25 CE1_25 HE1_25 121.4 . .
CZ_25 CE2_25 CD2_25 118.5(17) . .
CZ_25 CE2_25 HE2_25 120.7 . .
CD2_25 CE2_25 HE2_25 120.7 . .
CE2_25 CZ_25 CE1_25 122.7(16) . .
CE2_25 CZ_25 HZ_25 118.7 . .
CE1_25 CZ_25 HZ_25 118.7 . .
O2_40 C1_40 O1_40 130(3) . .
O2_40 C1_40 C2_40 117(3) . .
O1_40 C1_40 C2_40 113(2) . .
F3_40 C2_40 F1_40 103(3) . .
F3_40 C2_40 F2_40 108(3) . .
F1_40 C2_40 F2_40 108(3) . .
F3_40 C2_40 C1_40 113(3) . .
F1_40 C2_40 C1_40 113(3) . .
F2_40 C2_40 C1_40 111(2) . .
O2_40 C1_40 O1_40 129(2) . .
O2_40 C1_40 C2_40 117.3(19) . .
O1_40 C1_40 C2_40 113.4(16) . .
F3_40 C2_40 F2_40 107(2) . .
F3_40 C2_40 F1_40 98.1(19) . .
F2_40 C2_40 F1_40 108.2(19) . .
F3_40 C2_40 C1_40 116.8(18) . .
F2_40 C2_40 C1_40 111.3(16) . .
F1_40 C2_40 C1_40 114.2(16) . .

loop_
_geom_bond_atom_site_label_1
_geom_bond_atom_site_label_2
_geom_bond_distance
_geom_bond_site_symmetry_2
C_1 O_1 1.252(10) .
C_1 N_2 1.294(10) .
C_1 CA_1 1.531(11) .
N_1 C_10 1.315(10) .
N_1 CA_1 1.475(10) .
N_1 CD_1 1.485(10) .
CA_1 CB_1 1.525(12) .
CA_1 HA_1 1 .
CB_1 CG_1 1.515(13) .
CB_1 HB1_1 0.99 .
CB_1 HB2_1 0.99 .
CG_1 CD_1 1.480(12) .
CG_1 HG1_1 0.99 .
CG_1 HG2_1 0.99 .
CD_1 HD1_1 0.99 .
CD_1 HD2_1 0.99 .
C_2 O_2 1.236(13) .
C_2 N_3 1.322(13) .
C_2 CA_2 1.519(13) .
N_2 CA_2 1.479(11) .
N_2 H0_2 0.88 .
CA_2 CB_2 1.528(13) .
CA_2 HA_2 1 .
CB_2 CG1_2 1.508(14) .
CB_2 CG2_2 1.507(14) .
CB_2 HB_2 1 .
CG2_2 HG2A_2 0.98 .
CG2_2 HG2B_2 0.98 .
CG2_2 HG2C_2 0.98 .
CG1_2 HG1A_2 0.98 .
CG1_2 HG1B_2 0.98 .
CG1_2 HG1C_2 0.98 .
C_3 O_3 1.231(13) .
C_3 N_4 1.335(13) .
C_3 CA_3 1.530(13) .
N_3 CA_3 1.465(13) .
N_3 H0_3 0.88 .
CA_3 CB_3 1.505(14) .
CA_3 HA_3 1 .
CB_3 CG_3 1.479(18) .
CB_3 HB1_3 0.99 .
CB_3 HB2_3 0.99 .
CG_3 CD_3 1.54(2) .
CG_3 CD_3 1.534(18) .
CG_3 HG1A_3 0.99 .
CG_3 HG2A_3 0.99 .
CG_3 HG1B_3 0.99 .
CG_3 HG2B_3 0.99 .
CD_3 NZ_3 1.476(18) .
CD_3 HD1A_3 0.99 .
CD_3 HD2A_3 0.99 .
NZ_3 HZ1A_3 0.91 .
NZ_3 HZ2A_3 0.91 .
NZ_3 HZ3A_3 0.91 .
CD_3 NZ_3 1.49(2) .
CD_3 HD1B_3 0.99 .
CD_3 HD2B_3 0.99 .
NZ_3 HZ1B_3 0.91 .
NZ_3 HZ2B_3 0.91 .
NZ_3 HZ3B_3 0.91 .
C_4 O_4 1.246(12) .
C_4 N_5 1.336(13) .
C_4 CA_4 1.519(14) .
N_4 CA_4 1.466(13) .
N_4 H0_4 0.88 .
CA_4 CB_4 1.513(14) .
CA_4 HA_4 1 .
CB_4 CG_4 1.553(17) .
CB_4 HB1_4 0.99 .
CB_4 HB2_4 0.99 .
CG_4 CD2_4 1.501(18) .
CG_4 CD1_4 1.522(16) .
CG_4 HG_4 1 .
CD2_4 HD2A_4 0.98 .
CD2_4 HD2B_4 0.98 .
CD2_4 HD2C_4 0.98 .
CD1_4 HD1A_4 0.98 .
CD1_4 HD1B_4 0.98 .
CD1_4 HD1C_4 0.98 .
C_5 O_5 1.254(10) .
C_5 N_6 1.308(11) .
C_5 CA_5 1.506(12) .
N_5 CA_5 1.455(13) .
N_5 H0_5 0.88 .
CA_5 CB_5 1.535(14) .
CA_5 HA_5 1 .
CB_5 CG_5 1.513(15) .
CB_5 HB1_5 0.99 .
CB_5 HB2_5 0.99 .
CG_5 CD1_5 1.376(16) .
CG_5 CD2_5 1.387(16) .
CD1_5 CE1_5 1.361(17) .
CD1_5 HD1_5 0.95 .
CD2_5 CE2_5 1.388(17) .
CD2_5 HD2_5 0.95 .
CE1_5 CZ_5 1.381(18) .
CE1_5 HE1_5 0.95 .
CE2_5 CZ_5 1.386(18) .
CE2_5 HE2_5 0.95 .
CZ_5 HZ_5 0.95 .
C_6 O_6 1.229(11) .
C_6 N_7 1.332(12) .
C_6 CA_6 1.523(12) .
N_6 CA_6 1.464(12) .
N_6 CD_6 1.494(12) .
CA_6 CB_6 1.538(13) .
CA_6 HA_6 1 .
CB_6 CG_6 1.498(16) .
CB_6 HB1_6 0.99 .
CB_6 HB2_6 0.99 .
CG_6 CD_6 1.511(15) .
CG_6 HG1_6 0.99 .
CG_6 HG2_6 0.99 .
CD_6 HD1_6 0.99 .
CD_6 HD2_6 0.99 .
C_7 O_7 1.249(13) .
C_7 N_8 1.304(12) .
C_7 CA_7 1.532(13) .
N_7 CA_7 1.458(11) .
N_7 H0_7 0.88 .
CA_7 CB_7 1.531(12) .
CA_7 HA_7 1 .
CB_7 CG1_7 1.524(15) .
CB_7 CG2_7 1.526(15) .
CB_7 HB_7 1 .
CG2_7 HG2A_7 0.98 .
CG2_7 HG2B_7 0.98 .
CG2_7 HG2C_7 0.98 .
CG1_7 HG1A_7 0.98 .
CG1_7 HG1B_7 0.98 .
CG1_7 HG1C_7 0.98 .
C_8 O_8 1.203(13) .
C_8 N_9 1.313(13) .
C_8 CA_8 1.525(14) .
N_8 CA_8 1.468(14) .
N_8 H0_8 0.88 .
CA_8 CB_8 1.526(15) .
CA_8 HA_8 1 .
CB_8 CG_8 1.510(19) .
CB_8 CG_8 1.522(18) .
CB_8 HB1_8 0.99 .
CB_8 HB2_8 0.99 .
CB_8 HB3_8 0.99 .
CB_8 HB4_8 0.99 .
CG_8 CD_8 1.516(19) .
CG_8 HG1_8 0.99 .
CG_8 HG2_8 0.99 .
CD_8 NZ_8 1.453(18) .
CD_8 HD1_8 0.99 .
CD_8 HD2_8 0.99 .
NZ_8 HZ1_8 0.91 .
NZ_8 HZ2_8 0.91 .
NZ_8 HZ3_8 0.91 .
CG_8 CD_8 1.52(2) .
CG_8 HG3_8 0.99 .
CG_8 HG4_8 0.99 .
CD_8 NZ_8 1.498(19) .
CD_8 HD3_8 0.99 .
CD_8 HD4_8 0.99 .
NZ_8 HZ4_8 0.91 .
NZ_8 HZ5_8 0.91 .
NZ_8 HZ6_8 0.91 .
C_9 O_9 1.219(12) .
C_9 N_10 1.330(13) .
C_9 CA_9 1.550(13) .
N_9 CA_9 1.443(13) .
N_9 H0_9 0.88 .
CA_9 CB_9 1.518(15) .
CA_9 HA_9 1 .
CB_9 CG_9 1.540(15) .
CB_9 HB1_9 0.99 .
CB_9 HB2_9 0.99 .
CG_9 CD1_9 1.516(16) .
CG_9 CD2_9 1.533(16) .
CG_9 HG_9 1 .
CD2_9 HD2A_9 0.98 .
CD2_9 HD2B_9 0.98 .
CD2_9 HD2C_9 0.98 .
CD1_9 HD1A_9 0.98 .
CD1_9 HD1B_9 0.98 .
CD1_9 HD1C_9 0.98 .
C_10 O_10 1.234(10) .
C_10 CA_10 1.539(12) .
N_10 CA_10 1.473(13) .
N_10 H0_10 0.88 .
CA_10 CB_10 1.537(13) .
CA_10 HA_10 1 .
CB_10 CG_10 1.506(15) .
CB_10 HB1_10 0.99 .
CB_10 HB2_10 0.99 .
CG_10 CD2_10 1.351(15) .
CG_10 CD1_10 1.400(15) .
CD1_10 CE1_10 1.396(16) .
CD1_10 HD1_10 0.95 .
CD2_10 CE2_10 1.377(16) .
CD2_10 HD2_10 0.95 .
CE1_10 CZ_10 1.400(17) .
CE1_10 HE1_10 0.95 .
CE2_10 CZ_10 1.384(17) .
CE2_10 HE2_10 0.95 .
CZ_10 HZ_10 0.95 .
C_21 O_21 1.229(12) .
C_21 N_22 1.314(12) .
C_21 CA_21 1.521(13) .
N_21 C_25 1.296(11) 4
N_21 CD_21 1.429(13) .
N_21 CA_21 1.492(12) .
CA_21 CB_21 1.532(13) .
CA_21 HA_21 1 .
CB_21 CG_21 1.512(16) .
CB_21 HB1_21 0.99 .
CB_21 HB2_21 0.99 .
CG_21 CD_21 1.528(14) .
CG_21 HG1_21 0.99 .
CG_21 HG2_21 0.99 .
CD_21 HD1_21 0.99 .
CD_21 HD2_21 0.99 .
C_22 O_22 1.202(14) .
C_22 N_23 1.327(14) .
C_22 CA_22 1.523(14) .
N_22 CA_22 1.451(12) .
N_22 H0_22 0.88 .
CA_22 CB_22 1.520(14) .
CA_22 HA_22 1 .
CB_22 CG2_22 1.520(15) .
CB_22 CG1_22 1.565(14) .
CB_22 HB_22 1 .
CG1_22 HG1A_22 0.98 .
CG1_22 HG1B_22 0.98 .
CG1_22 HG1C_22 0.98 .
CG2_22 HG2A_22 0.98 .
CG2_22 HG2B_22 0.98 .
CG2_22 HG2C_22 0.98 .
C_23 O_23 1.206(16) .
C_23 N_24 1.304(15) .
C_23 CA_23 1.536(15) .
N_23 CA_23 1.427(14) .
N_23 H0_23 0.88 .
CA_23 CB_23 1.553(17) .
CA_23 HA_23 1 .
CB_23 CG_23 1.442(18) .
CB_23 CG_23 1.49(2) .
CB_23 HB1_23 0.99 .
CB_23 HB2_23 0.99 .
CB_23 HB3_23 0.99 .
CB_23 HB4_23 0.99 .
CG_23 CD_23 1.482(18) .
CG_23 HG1_23 0.99 .
CG_23 HG2_23 0.99 .
CD_23 NZ_23 1.484(17) .
CD_23 HD1_23 0.99 .
CD_23 HD2_23 0.99 .
NZ_23 HZ1_23 0.91 .
NZ_23 HZ2_23 0.91 .
NZ_23 HZ3_23 0.91 .
CG_23 CD_23 1.51(2) .
CG_23 HG1_23 0.99 .
CG_23 HG2_23 0.99 .
CD_23 NZ_23 1.48(2) .
CD_23 HD1_23 0.99 .
CD_23 HD2_23 0.99 .
NZ_23 HZ1_23 0.91 .
NZ_23 HZ2_23 0.91 .
NZ_23 HZ3_23 0.91 .
C_24 O_24 1.196(14) .
C_24 N_25 1.309(14) .
C_24 CA_24 1.509(14) .
N_24 CA_24 1.466(14) .
N_24 H0_24 0.88 .
CA_24 CB_24 1.497(15) .
CA_24 HA_24 1 .
CB_24 CG_24 1.503(17) .
CB_24 CG_24 1.516(18) .
CB_24 HB1_24 0.99 .
CB_24 HB2_24 0.99 .
CB_24 HB3_24 0.99 .
CB_24 HB4_24 0.99 .
CG_24 CD2_24 1.515(19) .
CG_24 CD1_24 1.530(19) .
CG_24 HG_24 1 .
CD1_24 HD1A_24 0.98 .
CD1_24 HD1B_24 0.98 .
CD1_24 HD1C_24 0.98 .
CD2_24 HD2A_24 0.98 .
CD2_24 HD2B_24 0.98 .
CD2_24 HD2C_24 0.98 .
CG_24 CD2_24 1.521(18) .
CG_24 CD1_24 1.529(18) .
CG_24 HG1_24 1 .
CD1_24 HD1D_24 0.98 .
CD1_24 HD1E_24 0.98 .
CD1_24 HD1F_24 0.98 .
CD2_24 HD2D_24 0.98 .
CD2_24 HD2E_24 0.98 .
CD2_24 HD2F_24 0.98 .
C_25 O_25 1.264(13) .
C_25 N_21 1.296(11) 4
C_25 CA_25 1.536(13) .
N_25 CA_25 1.452(13) .
N_25 H0_25 0.88 .
CA_25 CB_25 1.539(14) .
CA_25 HA_25 1 .
CB_25 CG_25 1.509(15) .
CB_25 HB1_25 0.99 .
CB_25 HB2_25 0.99 .
CG_25 CD1_25 1.379(15) .
CG_25 CD2_25 1.397(16) .
CD1_25 CE1_25 1.396(16) .
CD1_25 HD1_25 0.95 .
CD2_25 CE2_25 1.365(16) .
CD2_25 HD2_25 0.95 .
CE1_25 CZ_25 1.392(16) .
CE1_25 HE1_25 0.95 .
CE2_25 CZ_25 1.359(17) .
CE2_25 HE2_25 0.95 .
CZ_25 HZ_25 0.95 .
C1_40 O2_40 1.200(18) .
C1_40 O1_40 1.282(19) .
C1_40 C2_40 1.517(18) .
C2_40 F3_40 1.300(19) .
C2_40 F1_40 1.300(19) .
C2_40 F2_40 1.300(19) .
C1_40 O2_40 1.207(17) .
C1_40 O1_40 1.281(16) .
C1_40 C2_40 1.510(17) .
C2_40 F3_40 1.302(18) .
C2_40 F2_40 1.305(17) .
C2_40 F1_40 1.314(18) .

loop_
_geom_hbond_atom_site_label_D
_geom_hbond_atom_site_label_H
_geom_hbond_atom_site_label_A
_geom_hbond_distance_DH
_geom_hbond_distance_HA
_geom_hbond_distance_DA
_geom_hbond_angle_DHA
_geom_hbond_site_symmetry_A
N_2 H0_2 O_9 0.88 2.23 3.006(11) 146.7 .
NZ_3 HZ1B_3 O1_40 0.91 2.14 2.93(4) 145.6 .
NZ_3 HZ1A_3 O1_40 0.91 2.23 2.86(5) 125.7 .
NZ_3 HZ1A_3 O_106 0.91 2.36 2.99(2) 127 8
NZ_3 HZ3A_3 O_6 0.91 2.1 2.837(16) 137.2 8
N_4 H0_4 O_7 0.88 2.1 2.963(17) 165 .
N_5 H0_5 O_110 0.88 3.15 3.99(5) 162.1 .
N_5 H0_5 O_110 0.88 1.99 2.865(17) 172.4 .
N_7 H0_7 O_4 0.88 2.17 2.949(13) 147.5 .
NZ_8 HZ2_8 O_21 0.91 2.43 3.11(4) 131.9 .
NZ_8 HZ2_8 O_23 0.91 3.17 3.73(4) 121.7 .
NZ_8 HZ1_8 O_105 0.91 2.11 3.01(4) 170.7 .
NZ_8 HZ5_8 O_109 0.91 2.34 2.91(7) 120.6 .
NZ_8 HZ2_8 O_109 0.91 2.28 2.74(2) 110.8 .
NZ_8 HZ5_8 O_112 0.91 3.06 3.89(6) 152.7 .
NZ_8 HZ3_8 O_112 0.91 1.55 2.40(4) 154.1 .
N_9 H0_9 O_2 0.88 2.1 2.956(17) 164 .
N_22 H0_22 O_24 0.88 2.18 2.983(14) 150.7 4
N_22 H0_22 N_21 0.88 2.28 2.714(12) 110.5 .
NZ_23 HZ2_23 O_1 0.91 2.07 2.87(2) 145.9 8_455
NZ_23 HZ3_23 O_3 0.91 2.62 3.07(2) 111.2 8_455
N_24 H0_24 O_22 0.88 1.98 2.84(2) 164.9 4
N_25 H0_25 O_112 0.88 3.25 4.06(5) 153.8 .
N_25 H0_25 O_112 0.88 2.19 3.02(2) 158.6 .

loop_
_geom_torsion_atom_site_label_1
_geom_torsion_atom_site_label_2
_geom_torsion_atom_site_label_3
_geom_torsion_atom_site_label_4
_geom_torsion
_geom_torsion_site_symmetry_1
C_10 N_1 CA_1 CB_1 159.3(9) .
CD_1 N_1 CA_1 CB_1 -15.5(9) .
C_10 N_1 CA_1 C_1 -81.5(9) .
CD_1 N_1 CA_1 C_1 103.7(8) .
O_1 C_1 CA_1 N_1 177.9(7) .
N_2 C_1 CA_1 N_1 -5.2(10) .
O_1 C_1 CA_1 CB_1 -69.1(9) .
N_2 C_1 CA_1 CB_1 107.8(9) .
N_1 CA_1 CB_1 CG_1 33.3(9) .
C_1 CA_1 CB_1 CG_1 -86.2(10) .
CA_1 CB_1 CG_1 CD_1 -39.8(10) .
CB_1 CG_1 CD_1 N_1 29.4(10) .
C_10 N_1 CD_1 CG_1 177.1(9) .
CA_1 N_1 CD_1 CG_1 -8.6(9) .
O_1 C_1 N_2 CA_2 -3.1(12) .
CA_1 C_1 N_2 CA_2 -179.9(8) .
C_1 N_2 CA_2 C_2 -86.5(10) .
C_1 N_2 CA_2 CB_2 150.3(9) .
O_2 C_2 CA_2 N_2 -78.9(13) .
N_3 C_2 CA_2 N_2 99.1(11) .
O_2 C_2 CA_2 CB_2 42.8(14) .
N_3 C_2 CA_2 CB_2 -139.1(10) .
N_2 CA_2 CB_2 CG1_2 178.1(13) .
C_2 CA_2 CB_2 CG1_2 57.6(14) .
N_2 CA_2 CB_2 CG2_2 -62.1(12) .
C_2 CA_2 CB_2 CG2_2 177.5(11) .
O_2 C_2 N_3 CA_3 3.6(17) .
CA_2 C_2 N_3 CA_3 -174.3(9) .
C_2 N_3 CA_3 CB_3 -95.0(14) .
C_2 N_3 CA_3 C_3 145.2(10) .
O_3 C_3 CA_3 N_3 18.4(13) .
N_4 C_3 CA_3 N_3 -159.9(9) .
O_3 C_3 CA_3 CB_3 -103.2(13) .
N_4 C_3 CA_3 CB_3 78.4(12) .
N_3 CA_3 CB_3 CG_3 -56(2) .
C_3 CA_3 CB_3 CG_3 63(2) .
CA_3 CB_3 CG_3 CD_3 149(4) .
CA_3 CB_3 CG_3 CD_3 -165.9(18) .
CB_3 CG_3 CD_3 NZ_3 -90(3) .
CD_3 CG_3 CD_3 NZ_3 6(3) .
CB_3 CG_3 CD_3 NZ_3 36(6) .
CD_3 CG_3 CD_3 NZ_3 -64(4) .
O_3 C_3 N_4 CA_4 1.6(16) .
CA_3 C_3 N_4 CA_4 179.9(9) .
C_3 N_4 CA_4 CB_4 112.5(13) .
C_3 N_4 CA_4 C_4 -126.4(11) .
O_4 C_4 CA_4 N_4 -65.0(13) .
N_5 C_4 CA_4 N_4 107.6(10) .
O_4 C_4 CA_4 CB_4 57.0(14) .
N_5 C_4 CA_4 CB_4 -130.5(12) .
N_4 CA_4 CB_4 CG_4 -63.5(18) .
C_4 CA_4 CB_4 CG_4 176.9(15) .
CA_4 CB_4 CG_4 CD2_4 -67.2(19) .
CA_4 CB_4 CG_4 CD1_4 170.1(18) .
O_4 C_4 N_5 CA_5 1.9(14) .
CA_4 C_4 N_5 CA_5 -170.6(9) .
C_4 N_5 CA_5 C_5 47.7(12) .
C_4 N_5 CA_5 CB_5 169.0(11) .
O_5 C_5 CA_5 N_5 54.1(12) .
N_6 C_5 CA_5 N_5 -129.0(10) .
O_5 C_5 CA_5 CB_5 -65.8(12) .
N_6 C_5 CA_5 CB_5 111.0(10) .
N_5 CA_5 CB_5 CG_5 171.8(12) .
C_5 CA_5 CB_5 CG_5 -66.6(14) .
CA_5 CB_5 CG_5 CD1_5 92.0(16) .
CA_5 CB_5 CG_5 CD2_5 -87.1(17) .
CD2_5 CG_5 CD1_5 CE1_5 1.2(19) .
CB_5 CG_5 CD1_5 CE1_5 -178.0(16) .
CD1_5 CG_5 CD2_5 CE2_5 -2(2) .
CB_5 CG_5 CD2_5 CE2_5 177.6(16) .
CG_5 CD1_5 CE1_5 CZ_5 -2(3) .
CG_5 CD2_5 CE2_5 CZ_5 3(3) .
CD1_5 CE1_5 CZ_5 CE2_5 3(4) .
CD2_5 CE2_5 CZ_5 CE1_5 -3(3) .
O_5 C_5 N_6 CA_6 6.5(13) .
CA_5 C_5 N_6 CA_6 -170.2(9) .
O_5 C_5 N_6 CD_6 -178.1(12) .
CA_5 C_5 N_6 CD_6 5.1(15) .
C_5 N_6 CA_6 C_6 -80.0(10) .
CD_6 N_6 CA_6 C_6 103.9(10) .
C_5 N_6 CA_6 CB_6 161.8(9) .
CD_6 N_6 CA_6 CB_6 -14.3(11) .
O_6 C_6 CA_6 N_6 172.5(8) .
N_7 C_6 CA_6 N_6 -7.2(11) .
O_6 C_6 CA_6 CB_6 -73.2(12) .
N_7 C_6 CA_6 CB_6 107.1(11) .
N_6 CA_6 CB_6 CG_6 32.0(12) .
C_6 CA_6 CB_6 CG_6 -88.4(12) .
CA_6 CB_6 CG_6 CD_6 -38.9(15) .
C_5 N_6 CD_6 CG_6 175.3(12) .
CA_6 N_6 CD_6 CG_6 -9.0(14) .
CB_6 CG_6 CD_6 N_6 29.7(16) .
O_6 C_6 N_7 CA_7 -2.4(14) .
CA_6 C_6 N_7 CA_7 177.3(8) .
C_6 N_7 CA_7 C_7 -88.3(11) .
C_6 N_7 CA_7 CB_7 146.4(10) .
O_7 C_7 CA_7 N_7 -83.0(12) .
N_8 C_7 CA_7 N_7 92.3(10) .
O_7 C_7 CA_7 CB_7 41.0(13) .
N_8 C_7 CA_7 CB_7 -143.7(9) .
N_7 CA_7 CB_7 CG1_7 -177.9(15) .
C_7 CA_7 CB_7 CG1_7 59.5(15) .
N_7 CA_7 CB_7 CG2_7 -56.6(13) .
C_7 CA_7 CB_7 CG2_7 -179.2(10) .
O_7 C_7 N_8 CA_8 1.2(15) .
CA_7 C_7 N_8 CA_8 -174.0(9) .
C_7 N_8 CA_8 C_8 152.4(10) .
C_7 N_8 CA_8 CB_8 -85.0(12) .
O_8 C_8 CA_8 N_8 27.3(17) .
N_9 C_8 CA_8 N_8 -155.7(12) .
O_8 C_8 CA_8 CB_8 -97.9(17) .
N_9 C_8 CA_8 CB_8 79.1(14) .
N_8 CA_8 CB_8 CG_8 -25(2) .
C_8 CA_8 CB_8 CG_8 94.7(19) .
N_8 CA_8 CB_8 CG_8 -55(2) .
C_8 CA_8 CB_8 CG_8 64.6(19) .
CG_8 CB_8 CG_8 CD_8 74(5) .
CA_8 CB_8 CG_8 CD_8 171(3) .
CB_8 CG_8 CD_8 NZ_8 172(3) .
CG_8 CB_8 CG_8 CD_8 27(4) .
CA_8 CB_8 CG_8 CD_8 -69(4) .
CB_8 CG_8 CD_8 NZ_8 -143(4) .
O_8 C_8 N_9 CA_9 -2(2) .
CA_8 C_8 N_9 CA_9 -179.3(13) .
C_8 N_9 CA_9 CB_9 101.0(15) .
C_8 N_9 CA_9 C_9 -139.8(14) .
O_9 C_9 CA_9 N_9 -58.9(14) .
N_10 C_9 CA_9 N_9 117.1(12) .
O_9 C_9 CA_9 CB_9 60.7(13) .
N_10 C_9 CA_9 CB_9 -123.3(11) .
N_9 CA_9 CB_9 CG_9 176.4(11) .
C_9 CA_9 CB_9 CG_9 59.5(14) .
CA_9 CB_9 CG_9 CD1_9 60.7(16) .
CA_9 CB_9 CG_9 CD2_9 -176.4(13) .
CA_1 N_1 C_10 O_10 1.4(14) .
CD_1 N_1 C_10 O_10 175.3(10) .
CA_1 N_1 C_10 CA_10 -177.1(8) .
CD_1 N_1 C_10 CA_10 -3.2(14) .
O_9 C_9 N_10 CA_10 4.7(15) .
CA_9 C_9 N_10 CA_10 -171.1(9) .
C_9 N_10 CA_10 C_10 54.5(12) .
C_9 N_10 CA_10 CB_10 177.7(10) .
O_10 C_10 CA_10 N_10 44.3(13) .
N_1 C_10 CA_10 N_10 -137.2(10) .
O_10 C_10 CA_10 CB_10 -78.2(12) .
N_1 C_10 CA_10 CB_10 100.3(10) .
N_10 CA_10 CB_10 CG_10 174.2(10) .
C_10 CA_10 CB_10 CG_10 -64.2(13) .
CA_10 CB_10 CG_10 CD2_10 88.8(14) .
CA_10 CB_10 CG_10 CD1_10 -88.6(12) .
CD2_10 CG_10 CD1_10 CE1_10 -2.0(14) .
CB_10 CG_10 CD1_10 CE1_10 175.3(10) .
CD1_10 CG_10 CD2_10 CE2_10 6(2) .
CB_10 CG_10 CD2_10 CE2_10 -171.0(12) .
CG_10 CD1_10 CE1_10 CZ_10 -4.4(19) .
CG_10 CD2_10 CE2_10 CZ_10 -4(2) .
CD2_10 CE2_10 CZ_10 CE1_10 -2(2) .
CD1_10 CE1_10 CZ_10 CE2_10 7(2) .
C_25 N_21 CA_21 C_21 -82.7(11) 4
CD_21 N_21 CA_21 C_21 102.4(10) .
C_25 N_21 CA_21 CB_21 158.4(11) 4
CD_21 N_21 CA_21 CB_21 -16.4(12) .
O_21 C_21 CA_21 N_21 -178.1(10) .
N_22 C_21 CA_21 N_21 0.0(13) .
O_21 C_21 CA_21 CB_21 -62.9(13) .
N_22 C_21 CA_21 CB_21 115.1(12) .
N_21 CA_21 CB_21 CG_21 34.3(13) .
C_21 CA_21 CB_21 CG_21 -85.9(13) .
CA_21 CB_21 CG_21 CD_21 -39.2(14) .
C_25 N_21 CD_21 CG_21 177.4(12) 4
CA_21 N_21 CD_21 CG_21 -8.3(13) .
CB_21 CG_21 CD_21 N_21 30.1(14) .
O_21 C_21 N_22 CA_22 -2.1(17) .
CA_21 C_21 N_22 CA_22 180.0(10) .
C_21 N_22 CA_22 CB_22 143.6(11) .
C_21 N_22 CA_22 C_22 -92.0(13) .
O_22 C_22 CA_22 N_22 -75.8(16) .
N_23 C_22 CA_22 N_22 102.8(13) .
O_22 C_22 CA_22 CB_22 48.0(15) .
N_23 C_22 CA_22 CB_22 -133.3(12) .
N_22 CA_22 CB_22 CG2_22 -59.8(13) .
C_22 CA_22 CB_22 CG2_22 177.5(11) .
N_22 CA_22 CB_22 CG1_22 178.7(15) .
C_22 CA_22 CB_22 CG1_22 56.1(15) .
O_22 C_22 N_23 CA_23 2(2) .
CA_22 C_22 N_23 CA_23 -176.8(14) .
C_22 N_23 CA_23 C_23 141.4(15) .
C_22 N_23 CA_23 CB_23 -107.8(19) .
O_23 C_23 CA_23 N_23 33(2) .
N_24 C_23 CA_23 N_23 -149.7(15) .
O_23 C_23 CA_23 CB_23 -88(2) .
N_24 C_23 CA_23 CB_23 88.8(18) .
N_23 CA_23 CB_23 CG_23 42(3) .
C_23 CA_23 CB_23 CG_23 162(3) .
N_23 CA_23 CB_23 CG_23 58(3) .
C_23 CA_23 CB_23 CG_23 178(3) .
CG_23 CB_23 CG_23 CD_23 49(8) .
CA_23 CB_23 CG_23 CD_23 146(3) .
CB_23 CG_23 CD_23 NZ_23 93(3) .
CG_23 CB_23 CG_23 CD_23 -91(9) .
CA_23 CB_23 CG_23 CD_23 178(3) .
CB_23 CG_23 CD_23 NZ_23 80(7) .
O_23 C_23 N_24 CA_24 -1(3) .
CA_23 C_23 N_24 CA_24 -177.9(13) .
C_23 N_24 CA_24 CB_24 102.1(17) .
C_23 N_24 CA_24 C_24 -136.0(15) .
O_24 C_24 CA_24 N_24 -62.5(17) .
N_25 C_24 CA_24 N_24 118.2(14) .
O_24 C_24 CA_24 CB_24 64.9(18) .
N_25 C_24 CA_24 CB_24 -114.3(16) .
N_24 CA_24 CB_24 CG_24 -82(2) .
C_24 CA_24 CB_24 CG_24 158(2) .
N_24 CA_24 CB_24 CG_24 7(3) .
C_24 CA_24 CB_24 CG_24 -113(3) .
CA_24 CB_24 CG_24 CD2_24 -76(4) .
CG_24 CB_24 CG_24 CD2_24 35(3) .
CA_24 CB_24 CG_24 CD1_24 161(4) .
CG_24 CB_24 CG_24 CD1_24 -88(4) .
CA_24 CB_24 CG_24 CD2_24 -77(3) .
CG_24 CB_24 CG_24 CD2_24 161(3) .
CA_24 CB_24 CG_24 CD1_24 163(2) .
CG_24 CB_24 CG_24 CD1_24 42(3) .
O_24 C_24 N_25 CA_25 5.5(19) .
CA_24 C_24 N_25 CA_25 -175.2(11) .
C_24 N_25 CA_25 C_25 51.0(15) .
C_24 N_25 CA_25 CB_25 174.5(14) .
O_25 C_25 CA_25 N_25 47.2(14) .
N_21 C_25 CA_25 N_25 -132.0(11) 4
O_25 C_25 CA_25 CB_25 -76.9(13) .
N_21 C_25 CA_25 CB_25 103.8(12) 4
N_25 CA_25 CB_25 CG_25 169.6(14) .
C_25 CA_25 CB_25 CG_25 -66.5(16) .
CA_25 CB_25 CG_25 CD1_25 -92.5(14) .
CA_25 CB_25 CG_25 CD2_25 86.3(16) .
CD2_25 CG_25 CD1_25 CE1_25 -2.3(14) .
CB_25 CG_25 CD1_25 CE1_25 176.6(11) .
CD1_25 CG_25 CD2_25 CE2_25 1.0(18) .
CB_25 CG_25 CD2_25 CE2_25 -177.9(11) .
CG_25 CD1_25 CE1_25 CZ_25 3.5(18) .
CG_25 CD2_25 CE2_25 CZ_25 -1(2) .
CD2_25 CE2_25 CZ_25 CE1_25 2(2) .
CD1_25 CE1_25 CZ_25 CE2_25 -4(2) .
O2_40 C1_40 C2_40 F3_40 165(4) .
O1_40 C1_40 C2_40 F3_40 -16(4) .
O2_40 C1_40 C2_40 F1_40 48(4) .
O1_40 C1_40 C2_40 F1_40 -132(4) .
O2_40 C1_40 C2_40 F2_40 -74(4) .
O1_40 C1_40 C2_40 F2_40 106(4) .
O2_40 C1_40 C2_40 F3_40 -23(3) .
O1_40 C1_40 C2_40 F3_40 156(2) .
O2_40 C1_40 C2_40 F2_40 100(3) .
O1_40 C1_40 C2_40 F2_40 -81(2) .
O2_40 C1_40 C2_40 F1_40 -137(2) .
O1_40 C1_40 C2_40 F1_40 42(3) .
